data_4319748
loop_
_publ_author_name
'Knut Wassermann'
'Michael T. Pope'

_publ_section_title
;
 Large Cluster Formation through Multiple Substitution with Lanthanide
 Cations (La, Ce, Nd, Sm, Eu, and Gd) of the Polyoxoanion
 [(B-\a-AsO3W9O30)4(WO2)4]28-. Synthesis and Structural Characterization
;
_journal_name_full 'Inorganic Chemistry'
_journal_page_first 2763
_journal_page_last 2768
_journal_paper_doi 10.1021/ic001233u
_journal_volume 40
_journal_year 2001
_chemical_formula_sum 'As4 Ce4 H156 K N15 Na2 O190 W40'
_chemical_formula_weight 11706.64
_chemical_name_systematic
; 
 ? 
;
_space_group_IT_number 14
_symmetry_cell_setting monoclinic
_symmetry_space_group_name_Hall '-P 2yn'
_symmetry_space_group_name_H-M 'P 1 21/n 1'
_atom_sites_solution_hydrogens none
_atom_sites_solution_primary direct
_atom_sites_solution_secondary difmap
_audit_creation_method SHELXL-97
_cell_angle_alpha 90.00
_cell_angle_beta 100.861(2)
_cell_angle_gamma 90.00
_cell_formula_units_Z 4
_cell_length_a 27.335(2)
_cell_length_b 19.618(2)
_cell_length_c 33.380(3)
_cell_measurement_reflns_used 8192
_cell_measurement_temperature 173(2)
_cell_measurement_theta_max 28.39
_cell_measurement_theta_min 0.89
_cell_volume 17580(3)
_computing_cell_refinement 'Bruker SMART'
_computing_data_collection 'Bruker SMART'
_computing_data_reduction 'Bruker SHELXTL'
_computing_molecular_graphics 'Bruker SHELXTL'
_computing_publication_material 'Bruker SHELXTL'
_computing_structure_refinement 'SHELXL-97 (Sheldrick, 1997)'
_computing_structure_solution 'SHELXS-97 (Sheldrick, 1990)'
_diffrn_ambient_temperature 173(2)
_diffrn_measured_fraction_theta_full 0.974
_diffrn_measured_fraction_theta_max 0.974
_diffrn_measurement_device_type 'CCD area detector'
_diffrn_measurement_method 'omega scans'
_diffrn_radiation_monochromator graphite
_diffrn_radiation_source 'normal-focus sealed tube'
_diffrn_radiation_type MoK\a
_diffrn_radiation_wavelength 0.71073
_diffrn_reflns_av_R_equivalents 0.3223
_diffrn_reflns_av_sigmaI/netI 0.2937
_diffrn_reflns_limit_h_max 36
_diffrn_reflns_limit_h_min -36
_diffrn_reflns_limit_k_max 25
_diffrn_reflns_limit_k_min -25
_diffrn_reflns_limit_l_max 43
_diffrn_reflns_limit_l_min -43
_diffrn_reflns_number 199755
_diffrn_reflns_theta_full 28.39
_diffrn_reflns_theta_max 28.39
_diffrn_reflns_theta_min 0.89
_diffrn_standards_decay_% 0
_exptl_absorpt_coefficient_mu 27.966
_exptl_absorpt_correction_T_max 0.4604
_exptl_absorpt_correction_T_min 0.2123
_exptl_absorpt_correction_type multi-scan
_exptl_absorpt_process_details SADABS
_exptl_crystal_colour yellow
_exptl_crystal_density_diffrn 4.423
_exptl_crystal_density_method 'not measured'
_exptl_crystal_description needle
_exptl_crystal_F_000 20584
_exptl_crystal_size_max 0.04
_exptl_crystal_size_mid 0.04
_exptl_crystal_size_min 0.18
_refine_diff_density_max 4.774
_refine_diff_density_min -6.057
_refine_diff_density_rms 0.844
_refine_ls_extinction_method none
_refine_ls_goodness_of_fit_ref 0.992
_refine_ls_hydrogen_treatment none
_refine_ls_matrix_type full
_refine_ls_number_parameters 1262
_refine_ls_number_reflns 42949
_refine_ls_number_restraints 0
_refine_ls_restrained_S_all 0.992
_refine_ls_R_factor_all 0.2467
_refine_ls_R_factor_gt 0.1005
_refine_ls_shift/su_max 0.001
_refine_ls_shift/su_mean 0.000
_refine_ls_structure_factor_coef Fsqd
_refine_ls_weighting_details 'calc w=1/[\s^2^(Fo^2^)+(0.0989P)^2^+0.0000P] where P=(Fo^2^+2Fc^2^)/3'
_refine_ls_weighting_scheme calc
_refine_ls_wR_factor_gt 0.1888
_refine_ls_wR_factor_ref 0.2533
_reflns_number_gt 18295
_reflns_number_total 42949
_reflns_threshold_expression >2sigma(I)
_cod_data_source_file ic001233u_6.cif
_cod_data_source_block KCe4As4W40
_cod_depositor_comments
;
The following automatic conversions were performed:

'_symmetry_cell_setting' value 'Monoclinic' changed to 'monoclinic'
according to the built-in table from CIF Core dictionary named
'cif_core.dic' version 2.4.1 from 2010-06-29.

Automatic conversion script
Id: cif_fix_values 1646 2011-03-28 12:23:43Z adriana 
;
_cod_original_cell_volume 17580(2)
_cod_original_formula_sum 'H156 As4 Ce4 K N15 Na2 O190 W40'
_cod_database_code 4319748

loop_
_symmetry_equiv_pos_as_xyz
'x, y, z'
'-x+1/2, y+1/2, -z+1/2'
'-x, -y, -z'
'x-1/2, -y-1/2, z-1/2'

loop_
_atom_site_label
_atom_site_type_symbol
_atom_site_fract_x
_atom_site_fract_y
_atom_site_fract_z
_atom_site_U_iso_or_equiv
_atom_site_adp_type
_atom_site_occupancy
_atom_site_symmetry_multiplicity
_atom_site_calc_flag
_atom_site_refinement_flags
_atom_site_disorder_assembly
_atom_site_disorder_group
As1 As 0.69649(14) -0.2894(2) -0.13758(12) 0.0153(9) Uani 1 1 d . . .
O1A1 O 0.6393(9) -0.3247(13) -0.1306(7) 0.017(6) Uiso 1 1 d . . .
O2A1 O 0.6750(8) -0.2696(12) -0.1907(7) 0.009(5) Uiso 1 1 d . . .
O3A1 O 0.7266(9) -0.3673(14) -0.1432(8) 0.019(6) Uiso 1 1 d . . .
W11 W 0.63986(6) -0.37433(9) -0.06561(5) 0.0195(4) Uani 1 1 d . . .
W12 W 0.57409(6) -0.25152(9) -0.12429(5) 0.0203(4) Uani 1 1 d . . .
W13 W 0.58470(7) -0.40891(9) -0.16244(6) 0.0243(4) Uani 1 1 d . . .
W14 W 0.62161(6) -0.17177(9) -0.20941(5) 0.0194(4) Uani 1 1 d . . .
W15 W 0.73451(6) -0.22381(9) -0.22267(5) 0.0205(4) Uani 1 1 d . . .
W16 W 0.63404(6) -0.32934(9) -0.24721(5) 0.0216(4) Uani 1 1 d . . .
W17 W 0.80445(6) -0.35750(9) -0.16090(5) 0.0228(4) Uani 1 1 d . . .
W18 W 0.76005(6) -0.43633(9) -0.08563(5) 0.0208(4) Uani 1 1 d . . .
W19 W 0.70656(7) -0.46623(9) -0.18404(5) 0.0231(4) Uani 1 1 d . . .
O11' O 0.6285(10) -0.4133(14) -0.0241(8) 0.023(7) Uiso 1 1 d . . .
O12' O 0.5211(9) -0.2158(14) -0.1161(8) 0.020(6) Uiso 1 1 d . . .
O13' O 0.5387(9) -0.4664(13) -0.1795(7) 0.017(6) Uiso 1 1 d . . .
O14' O 0.5817(11) -0.1112(17) -0.2361(9) 0.038(8) Uiso 1 1 d . . .
O15' O 0.7666(10) -0.1939(14) -0.2562(8) 0.023(7) Uiso 1 1 d . . .
O16' O 0.6050(10) -0.3658(15) -0.2926(8) 0.028(7) Uiso 1 1 d . . .
O17' O 0.8607(12) -0.3703(17) -0.1735(9) 0.040(9) Uiso 1 1 d . . .
O18' O 0.7835(10) -0.5040(15) -0.0559(8) 0.024(7) Uiso 1 1 d . . .
O19' O 0.6974(9) -0.5420(13) -0.2102(7) 0.017(6) Uiso 1 1 d . . .
O112 O 0.5893(9) -0.3053(13) -0.0735(7) 0.016(6) Uiso 1 1 d . . .
O113 O 0.5944(9) -0.4296(14) -0.1066(8) 0.019(6) Uiso 1 1 d . . .
O118 O 0.6918(9) -0.4312(13) -0.0767(7) 0.016(6) Uiso 1 1 d . . .
O123 O 0.5439(10) -0.3351(14) -0.1484(8) 0.024(7) Uiso 1 1 d . . .
O124 O 0.5806(9) -0.2182(14) -0.1745(8) 0.020(6) Uiso 1 1 d . . .
O136 O 0.5893(9) -0.3633(13) -0.2103(7) 0.014(6) Uiso 1 1 d . . .
O139 O 0.6403(10) -0.4574(15) -0.1676(8) 0.027(7) Uiso 1 1 d . . .
O145 O 0.6780(9) -0.1625(13) -0.2349(7) 0.017(6) Uiso 1 1 d . . .
O146 O 0.5980(10) -0.2475(14) -0.2477(8) 0.021(7) Uiso 1 1 d . . .
O156 O 0.6881(9) -0.2861(14) -0.2653(8) 0.020(6) Uiso 1 1 d . . .
O157 O 0.7692(10) -0.3051(15) -0.2062(8) 0.025(7) Uiso 1 1 d . . .
O169 O 0.6737(10) -0.4036(14) -0.2254(8) 0.020(6) Uiso 1 1 d . . .
O178 O 0.8111(11) -0.4183(16) -0.1159(9) 0.032(8) Uiso 1 1 d . . .
O179 O 0.7694(12) -0.4417(17) -0.1932(9) 0.039(9) Uiso 1 1 d . . .
O189 O 0.7320(10) -0.4981(14) -0.1308(8) 0.023(7) Uiso 1 1 d . . .
As2 As 0.60651(14) 0.0941(2) -0.08391(12) 0.0140(9) Uani 1 1 d . . .
O1A2 O 0.6313(10) 0.1242(14) -0.1257(8) 0.023(7) Uiso 1 1 d . . .
O2A2 O 0.5472(8) 0.0739(12) -0.1117(7) 0.007(5) Uiso 1 1 d . . .
O3A2 O 0.5946(10) 0.1764(15) -0.0643(8) 0.024(7) Uiso 1 1 d . . .
W21 W 0.71393(6) 0.16765(9) -0.11128(5) 0.0183(4) Uani 1 1 d . . .
W22 W 0.65092(6) 0.04289(9) -0.17083(5) 0.0188(4) Uani 1 1 d . . .
W23 W 0.60819(6) 0.20456(9) -0.17851(5) 0.0229(4) Uani 1 1 d . . .
W24 W 0.53129(6) -0.02656(9) -0.15357(5) 0.0175(4) Uani 1 1 d . . .
W25 W 0.48837(6) 0.04214(9) -0.07482(5) 0.0159(4) Uani 1 1 d . . .
W26 W 0.48827(6) 0.13699(9) -0.16000(5) 0.0191(4) Uani 1 1 d . . .
W27 W 0.55439(6) 0.17547(9) -0.01133(5) 0.0199(4) Uani 1 1 d . . .
W28 W 0.66169(6) 0.24222(8) -0.02745(5) 0.0184(4) Uani 1 1 d . . .
W29 W 0.55379(6) 0.27514(9) -0.09399(6) 0.0225(4) Uani 1 1 d . . .
O21' O 0.7701(10) 0.2001(14) -0.1125(8) 0.021(6) Uiso 1 1 d . . .
O22' O 0.6732(9) -0.0018(13) -0.2070(7) 0.014(6) Uiso 1 1 d . . .
O23' O 0.5995(9) 0.2588(14) -0.2206(8) 0.020(6) Uiso 1 1 d . . .
O24' O 0.5062(9) -0.0861(13) -0.1884(8) 0.018(6) Uiso 1 1 d . . .
O26' O 0.4411(11) 0.1705(16) -0.1961(9) 0.033(8) Uiso 1 1 d . . .
O27' O 0.5259(10) 0.1914(15) 0.0284(8) 0.028(7) Uiso 1 1 d . . .
O28' O 0.6944(10) 0.3076(14) 0.0001(8) 0.021(6) Uiso 1 1 d . . .
O29' O 0.5249(10) 0.3509(15) -0.1105(8) 0.024(7) Uiso 1 1 d . . .
O212 O 0.7133(10) 0.0956(14) -0.1480(8) 0.022(7) Uiso 1 1 d . . .
O213 O 0.6787(11) 0.2189(16) -0.1575(9) 0.030(7) Uiso 1 1 d . . .
O218 O 0.6898(10) 0.2312(14) -0.0754(8) 0.021(7) Uiso 1 1 d . . .
O223 O 0.6315(11) 0.1250(16) -0.2024(9) 0.034(8) Uiso 1 1 d . . .
O224 O 0.5854(8) 0.0140(12) -0.1782(7) 0.009(5) Uiso 1 1 d . . .
O236 O 0.5466(9) 0.1604(14) -0.1848(8) 0.018(6) Uiso 1 1 d . . .
O239 O 0.5907(10) 0.2595(15) -0.1378(8) 0.027(7) Uiso 1 1 d . . .
O245 O 0.4841(9) -0.0274(13) -0.1170(7) 0.015(6) Uiso 1 1 d . . .
O246 O 0.4893(10) 0.0468(14) -0.1848(8) 0.022(7) Uiso 1 1 d . . .
O256 O 0.4514(10) 0.1024(14) -0.1235(8) 0.022(7) Uiso 1 1 d . . .
O257 O 0.5038(10) 0.1273(15) -0.0468(8) 0.028(7) Uiso 1 1 d . . .
O269 O 0.5078(10) 0.2148(14) -0.1232(8) 0.024(7) Uiso 1 1 d . . .
O278 O 0.6126(9) 0.2386(13) 0.0038(7) 0.016(6) Uiso 1 1 d . . .
O279 O 0.5265(9) 0.2564(14) -0.0484(8) 0.019(6) Uiso 1 1 d . . .
O289 O 0.6146(9) 0.3058(14) -0.0634(8) 0.018(6) Uiso 1 1 d . . .
W1 W 0.65554(6) -0.10236(8) -0.10175(5) 0.0146(3) Uani 1 1 d . . .
O1W1 O 0.5804(10) -0.0699(14) -0.1198(8) 0.023(7) Uiso 1 1 d . . .
O2W1 O 0.6252(9) -0.1900(13) -0.1002(7) 0.015(6) Uiso 1 1 d . . .
O3W1 O 0.6680(9) -0.0146(13) -0.1244(7) 0.017(6) Uiso 1 1 d . . .
O4W1 O 0.6477(10) -0.1287(14) -0.1633(8) 0.020(6) Uiso 1 1 d . . .
O5W1 O 0.7185(8) -0.1278(12) -0.0926(7) 0.005(5) Uiso 1 1 d . . .
O6W1 O 0.6494(10) -0.0781(14) -0.0536(8) 0.024(7) Uiso 1 1 d . . .
W2 W 0.74589(6) 0.08683(8) -0.00918(5) 0.0158(4) Uani 1 1 d . . .
O1W2 O 0.7290(10) 0.1070(15) -0.0665(8) 0.025(7) Uiso 1 1 d . . .
O2W2 O 0.7634(9) 0.1009(13) 0.0484(7) 0.015(6) Uiso 1 1 d . . .
O3W2 O 0.7967(10) 0.1690(14) -0.0094(8) 0.022(7) Uiso 1 1 d . . .
O4W2 O 0.6957(10) 0.1673(14) -0.0084(8) 0.024(7) Uiso 1 1 d . . .
O5W2 O 0.6970(9) 0.0325(12) -0.0053(7) 0.011(6) Uiso 1 1 d . . .
O6W2 O 0.7961(9) 0.0299(14) -0.0140(8) 0.019(6) Uiso 1 1 d . . .
W3 W 0.83469(6) -0.10161(9) 0.08627(5) 0.0189(4) Uani 1 1 d . . .
O1W3 O 0.8689(10) -0.1863(14) 0.0840(8) 0.021(7) Uiso 1 1 d . . .
O2W3 O 0.8359(10) -0.1411(14) 0.1457(8) 0.023(7) Uiso 1 1 d . . .
O3W3 O 0.8193(8) -0.0160(12) 0.1091(7) 0.010(5) Uiso 1 1 d . . .
O4W3 O 0.9070(9) -0.0690(13) 0.1119(7) 0.016(6) Uiso 1 1 d . . .
O5W3 O 0.7734(9) -0.1311(13) 0.0744(8) 0.018(6) Uiso 1 1 d . . .
O6W3 O 0.8436(9) -0.0677(14) 0.0387(8) 0.019(6) Uiso 1 1 d . . .
W4 W 0.75488(6) -0.28809(9) -0.01397(5) 0.0174(4) Uani 1 1 d . . .
O1W4 O 0.6867(10) -0.3106(15) -0.0465(8) 0.025(7) Uiso 1 1 d . . .
O2W4 O 0.8215(10) -0.3052(15) 0.0179(8) 0.025(7) Uiso 1 1 d . . .
O3W4 O 0.7401(10) -0.3747(14) 0.0211(8) 0.022(7) Uiso 1 1 d . . .
O4W4 O 0.7751(9) -0.3618(13) -0.0523(7) 0.012(6) Uiso 1 1 d . . .
O5W4 O 0.7718(10) -0.2290(15) -0.0464(8) 0.027(7) Uiso 1 1 d . . .
O6W4 O 0.7339(8) -0.2346(12) 0.0209(7) 0.010(5) Uiso 1 1 d . . .
K1 K 0.7474(4) -0.0990(6) -0.0091(4) 0.045(3) Uani 1 1 d . . .
Na1 Na 0.5624(12) -0.5710(17) 0.0681(9) 0.056(9) Uiso 0.70 1 d P . .
Na2 Na 1.0985(12) -0.3377(18) 0.1199(10) 0.055(9) Uiso 0.65 1 d P . .
O1W O 0.6582(13) -0.1321(18) 0.2491(10) 0.048(10) Uiso 1 1 d . . .
O2W O 0.7302(12) -0.6233(17) -0.0749(10) 0.043(9) Uiso 1 1 d . . .
O4W O 0.8666(12) -0.1561(18) -0.2235(10) 0.044(9) Uiso 1 1 d . . .
O5W O 0.9746(12) 0.3386(18) -0.0616(10) 0.045(9) Uiso 1 1 d . . .
O6W O 0.8572(13) 0.4403(19) 0.0159(10) 0.052(10) Uiso 1 1 d . . .
O7W O 1.0696(14) -0.129(2) 0.1138(12) 0.064(12) Uiso 1 1 d . . .
O8W O 0.9873(14) 0.283(2) 0.2347(11) 0.061(11) Uiso 1 1 d . . .
O9W O 0.7593(16) -0.157(2) -0.3405(13) 0.077(13) Uiso 1 1 d . . .
O10W O 0.6939(16) 0.089(2) 0.1772(13) 0.076(13) Uiso 1 1 d . . .
O11W O 0.6599(14) -0.042(2) -0.2922(11) 0.064(12) Uiso 1 1 d . . .
O13W O 0.6667(14) -0.174(2) -0.3253(11) 0.059(11) Uiso 1 1 d . . .
O14W O 0.6406(14) -0.559(2) -0.0353(11) 0.064(12) Uiso 1 1 d . . .
O15W O 0.9399(14) -0.554(2) -0.0179(12) 0.065(12) Uiso 1 1 d . . .
O16W O 0.9367(16) 0.394(2) 0.1875(13) 0.079(14) Uiso 1 1 d . . .
O17W O 0.7500(15) -0.650(2) 0.0804(12) 0.072(12) Uiso 1 1 d . . .
O18W O 0.7680(16) -0.103(2) 0.2653(13) 0.077(13) Uiso 1 1 d . . .
O19W O 1.0738(16) -0.453(2) 0.1457(13) 0.067(13) Uiso 0.90 1 d P . .
O20W O 0.6413(13) -0.045(2) 0.1720(11) 0.056(10) Uiso 1 1 d . . .
O21W O 0.4964(16) -0.327(2) -0.2511(12) 0.078(13) Uiso 1 1 d . . .
O22W O 0.8731(16) 0.238(2) -0.0957(13) 0.071(13) Uiso 0.95 1 d P . .
O23W O 0.7471(16) -0.399(2) -0.2800(13) 0.077(13) Uiso 1 1 d . . .
O24W O 0.8083(16) -0.020(2) -0.2039(13) 0.052(12) Uiso 0.80 1 d P . .
O25W O 0.5908(18) 0.130(3) 0.1018(14) 0.073(15) Uiso 0.85 1 d P . .
O26W O 0.4176(17) 0.027(3) -0.2523(14) 0.067(14) Uiso 0.85 1 d P . .
O27W O 0.9770(16) -0.527(2) 0.0610(13) 0.045(12) Uiso 0.75 1 d P . .
O28W O 0.9135(17) -0.455(2) -0.0841(14) 0.034(12) Uiso 0.65 1 d P . .
O29W O 0.6243(19) -0.541(3) 0.0427(15) 0.045(14) Uiso 0.65 1 d P . .
O30W O 1.0580(19) -0.273(3) 0.1640(15) 0.070(15) Uiso 0.80 1 d P . .
O31W O 0.618(2) 0.323(3) 0.0714(17) 0.065(17) Uiso 0.70 1 d P . .
O32W O 0.5828(18) -0.595(3) -0.2134(14) 0.062(14) Uiso 0.80 1 d P . .
O33W O 0.6321(18) -0.590(3) -0.1318(15) 0.070(15) Uiso 0.80 1 d P . .
O34W O 0.5837(18) -0.506(3) -0.2895(14) 0.070(14) Uiso 0.85 1 d P . .
O35W O 0.838(3) 0.077(5) 0.268(3) 0.07(3) Uiso 0.45 1 d P . .
O36W O 0.494(2) -0.180(3) -0.2656(16) 0.070(16) Uiso 0.75 1 d P . .
O37W O 0.745(3) -0.457(4) 0.245(2) 0.048(19) Uiso 0.50 1 d P . .
O38W O 1.021(2) -0.508(3) 0.2333(18) 0.077(19) Uiso 0.70 1 d P . .
O39W O 0.569(2) 0.118(3) -0.2749(16) 0.054(16) Uiso 0.65 1 d P . .
O40W O 0.543(3) -0.458(4) 0.030(2) 0.06(2) Uiso 0.50 1 d P . .
O41W O 0.720(3) 0.231(4) 0.188(2) 0.04(2) Uiso 0.45 1 d P . .
O42W O 0.843(2) -0.614(3) -0.081(2) 0.07(2) Uiso 0.60 1 d P . .
O43W O 0.926(4) -0.183(5) 0.310(3) 0.05(3) Uiso 0.35 1 d P . .
O44W O 0.531(4) 0.483(5) -0.075(3) 0.03(2) Uiso 0.30 1 d P . .
O45W O 0.949(3) -0.313(4) -0.067(2) 0.07(2) Uiso 0.50 1 d P . .
O46W O 0.697(4) -0.612(6) 0.142(3) 0.05(3) Uiso 0.30 1 d P . .
O47W O 0.625(3) 0.248(4) 0.142(2) 0.07(2) Uiso 0.55 1 d P . .
O48W O 0.586(3) -0.306(4) 0.145(2) 0.07(2) Uiso 0.55 1 d P . .
O49W O 0.588(4) -0.519(6) 0.226(3) 0.06(3) Uiso 0.35 1 d P . .
O50W O 0.466(4) -0.586(5) -0.241(3) 0.06(3) Uiso 0.40 1 d P . .
O51W O 0.433(4) -0.243(6) -0.194(3) 0.06(3) Uiso 0.35 1 d P . .
O52W O 0.352(3) -0.631(5) -0.226(2) 0.05(2) Uiso 0.45 1 d P . .
O53W O 0.487(3) 0.332(5) -0.210(3) 0.07(3) Uiso 0.45 1 d P . .
Ce1 Ce 0.80041(8) -0.17068(12) -0.10499(7) 0.0176(5) Uani 1 1 d . . .
O13C O 0.8332(9) -0.1001(14) -0.0508(8) 0.018(6) Uiso 1 1 d . . .
O1C1 O 0.7604(9) -0.1826(14) -0.1764(8) 0.019(6) Uiso 1 1 d . . .
O2C1 O 0.8118(9) -0.2872(14) -0.1294(8) 0.019(6) Uiso 1 1 d . . .
O3C1 O 0.8684(12) -0.1360(17) -0.1405(10) 0.042(9) Uiso 1 1 d . . .
O4C1 O 0.7823(13) -0.0433(19) -0.1332(11) 0.053(10) Uiso 1 1 d . . .
O5C1 O 0.8825(13) -0.2222(18) -0.0618(10) 0.050(10) Uiso 1 1 d . . .
Ce2 Ce 0.61691(8) -0.01777(12) 0.00275(7) 0.0165(5) Uani 1 1 d . . .
O24C O 0.6651(12) -0.1030(17) 0.0410(9) 0.041(9) Uiso 1 1 d . . .
O1C2 O 0.5887(9) 0.1012(13) 0.0056(7) 0.012(6) Uiso 1 1 d . . .
O2C2 O 0.4366(10) 0.0207(15) -0.0567(8) 0.024(7) Uiso 1 1 d . . .
O3C2 O 0.5384(10) -0.0011(14) -0.0423(8) 0.019(6) Uiso 1 1 d . . .
O4C2 O 0.6636(11) 0.0382(17) 0.0704(9) 0.037(8) Uiso 1 1 d . . .
O5C2 O 0.5723(13) -0.139(2) -0.0209(11) 0.057(11) Uiso 1 1 d . . .
Ce3 Ce 0.88091(8) -0.01167(12) -0.01396(7) 0.0165(5) Uani 1 1 d . . .
O1C3 O 0.9087(9) 0.1062(13) -0.0130(7) 0.015(6) Uiso 1 1 d . . .
O2C3 O 1.0549(10) 0.0267(14) 0.0597(8) 0.020(6) Uiso 1 1 d . . .
O3C3 O 0.9544(9) 0.0035(13) 0.0376(7) 0.014(6) Uiso 1 1 d . . .
O4C3 O 0.9242(10) -0.1353(15) 0.0069(8) 0.025(7) Uiso 1 1 d . . .
O5C3 O 0.8418(11) 0.0528(16) -0.0847(9) 0.032(8) Uiso 1 1 d . . .
Ce4 Ce 0.69667(9) -0.19641(12) 0.07915(7) 0.0197(5) Uani 1 1 d . . .
O1C4 O 0.6861(9) -0.3180(12) 0.0939(7) 0.010(5) Uiso 1 1 d . . .
O2C4 O 0.7271(11) -0.2181(15) 0.1495(9) 0.029(7) Uiso 1 1 d . . .
O3C4 O 0.7095(12) -0.0823(17) 0.1258(10) 0.044(9) Uiso 1 1 d . . .
O4C4 O 0.6174(14) -0.196(2) 0.1039(11) 0.057(11) Uiso 1 1 d . . .
O5C4 O 0.6304(11) -0.2476(16) 0.0201(9) 0.034(8) Uiso 1 1 d . . .
As3 As 0.87931(14) 0.0968(2) 0.07352(12) 0.0166(9) Uani 1 1 d . . .
O1A3 O 0.8916(8) 0.1795(11) 0.0550(6) 0.004(5) Uiso 1 1 d . . .
O2A3 O 0.9391(9) 0.0821(13) 0.1057(7) 0.012(6) Uiso 1 1 d . . .
O3A3 O 0.8490(9) 0.1246(14) 0.1118(8) 0.019(6) Uiso 1 1 d . . .
W31 W 0.76719(6) 0.16468(9) 0.09322(5) 0.0193(4) Uani 1 1 d . . .
W32 W 0.82537(6) 0.04111(9) 0.15581(5) 0.0200(4) Uani 1 1 d . . .
W33 W 0.86617(6) 0.20414(9) 0.16628(5) 0.0232(4) Uani 1 1 d . . .
W34 W 0.95072(6) -0.02020(9) 0.14871(5) 0.0214(4) Uani 1 1 d . . .
W35 W 1.00139(6) 0.04821(9) 0.07323(5) 0.0185(4) Uani 1 1 d . . .
W36 W 0.99136(6) 0.14463(9) 0.15538(5) 0.0218(4) Uani 1 1 d . . .
W37 W 0.94010(6) 0.18172(9) 0.00670(5) 0.0194(4) Uani 1 1 d . . .
W38 W 0.82688(6) 0.24329(9) 0.01361(5) 0.0190(4) Uani 1 1 d . . .
W39 W 0.92679(6) 0.28129(9) 0.08741(6) 0.0232(4) Uani 1 1 d . . .
O31' O 0.7083(10) 0.1939(14) 0.0886(8) 0.020(6) Uiso 1 1 d . . .
O32' O 0.8032(10) -0.0041(15) 0.1890(8) 0.025(7) Uiso 1 1 d . . .
O33' O 0.8692(10) 0.2538(15) 0.2080(8) 0.028(7) Uiso 1 1 d . . .
O34' O 0.9733(12) -0.0831(17) 0.1853(9) 0.038(8) Uiso 1 1 d . . .
O36' O 1.0335(12) 0.1812(17) 0.1931(10) 0.041(9) Uiso 1 1 d . . .
O37' O 0.9736(10) 0.2018(15) -0.0280(8) 0.028(7) Uiso 1 1 d . . .
O38' O 0.7953(10) 0.3069(15) -0.0134(8) 0.029(7) Uiso 1 1 d . . .
O39' O 0.9531(12) 0.3588(18) 0.1044(10) 0.045(9) Uiso 1 1 d . . .
O312 O 0.7622(9) 0.0886(13) 0.1288(7) 0.016(6) Uiso 1 1 d . . .
O313 O 0.7952(10) 0.2190(15) 0.1379(8) 0.027(7) Uiso 1 1 d . . .
O318 O 0.7916(9) 0.2286(13) 0.0606(7) 0.016(6) Uiso 1 1 d . . .
O323 O 0.8383(10) 0.1175(15) 0.1879(9) 0.029(7) Uiso 1 1 d . . .
O324 O 0.8945(10) 0.0213(15) 0.1686(8) 0.025(7) Uiso 1 1 d . . .
O336 O 0.9295(9) 0.1642(13) 0.1765(8) 0.018(6) Uiso 1 1 d . . .
O339 O 0.8833(10) 0.2622(15) 0.1293(8) 0.027(7) Uiso 1 1 d . . .
O345 O 1.0020(10) -0.0172(14) 0.1174(8) 0.021(6) Uiso 1 1 d . . .
O346 O 0.9870(11) 0.0598(15) 0.1795(9) 0.030(7) Uiso 1 1 d . . .
O356 O 1.0310(9) 0.1090(14) 0.1201(8) 0.018(6) Uiso 1 1 d . . .
O357 O 0.9881(10) 0.1329(15) 0.0437(8) 0.027(7) Uiso 1 1 d . . .
O369 O 0.9718(10) 0.2199(15) 0.1206(8) 0.026(7) Uiso 1 1 d . . .
O378 O 0.8790(10) 0.2418(15) -0.0147(8) 0.028(7) Uiso 1 1 d . . .
O379 O 0.9600(10) 0.2667(14) 0.0459(8) 0.020(6) Uiso 1 1 d . . .
O389 O 0.8669(10) 0.3089(15) 0.0530(8) 0.027(7) Uiso 1 1 d . . .
As4 As 0.80335(15) -0.3040(2) 0.11002(12) 0.0176(9) Uani 1 1 d . . .
O1A4 O 0.8626(10) -0.3268(15) 0.1043(8) 0.026(7) Uiso 1 1 d . . .
O2A4 O 0.8176(9) -0.2895(14) 0.1623(8) 0.018(6) Uiso 1 1 d . . .
O3A4 O 0.7769(8) -0.3895(12) 0.1090(7) 0.010(5) Uiso 1 1 d . . .
W41 W 0.87410(6) -0.36255(9) 0.03842(5) 0.0229(4) Uani 1 1 d . . .
W42 W 0.92335(6) -0.24212(10) 0.10710(6) 0.0281(4) Uani 1 1 d . . .
W43 W 0.92259(7) -0.40753(11) 0.13571(6) 0.0326(5) Uani 1 1 d . . .
W44 W 0.86081(7) -0.18727(10) 0.19007(5) 0.0269(4) Uani 1 1 d . . .
W45 W 0.75210(7) -0.26528(10) 0.19468(5) 0.0253(4) Uani 1 1 d . . .
W46 W 0.85932(7) -0.35271(10) 0.21930(5) 0.0300(5) Uani 1 1 d . . .
W47 W 0.69912(6) -0.39590(9) 0.12183(5) 0.0210(4) Uani 1 1 d . . .
W48 W 0.75708(7) -0.45002(9) 0.04765(5) 0.0211(4) Uani 1 1 d . . .
W49 W 0.80508(7) -0.49077(9) 0.14655(6) 0.0272(4) Uani 1 1 d . . .
O41' O 0.8943(11) -0.3900(16) -0.0035(9) 0.032(8) Uiso 1 1 d . . .
O42' O 0.9734(11) -0.1911(17) 0.1036(9) 0.037(8) Uiso 1 1 d . . .
O43' O 0.9734(13) -0.4589(18) 0.1539(10) 0.048(10) Uiso 1 1 d . . .
O44' O 0.8911(11) -0.1283(16) 0.2224(9) 0.034(8) Uiso 1 1 d . . .
O45' O 0.7146(11) -0.2451(17) 0.2271(9) 0.037(8) Uiso 1 1 d . . .
O46' O 0.8875(12) -0.3923(17) 0.2643(9) 0.041(9) Uiso 1 1 d . . .
O47' O 0.6425(11) -0.4254(16) 0.1318(9) 0.033(8) Uiso 1 1 d . . .
O48' O 0.7404(9) -0.5162(14) 0.0128(8) 0.019(6) Uiso 1 1 d . . .
O49' O 0.8180(10) -0.5706(15) 0.1699(8) 0.025(7) Uiso 1 1 d . . .
O412 O 0.9196(11) -0.2862(16) 0.0536(9) 0.035(8) Uiso 1 1 d . . .
O413 O 0.9204(11) -0.4155(16) 0.0782(9) 0.032(8) Uiso 1 1 d . . .
O418 O 0.8241(10) -0.4280(15) 0.0435(8) 0.027(7) Uiso 1 1 d . . .
O423 O 0.9605(10) -0.3218(15) 0.1282(8) 0.027(7) Uiso 1 1 d . . .
O424 O 0.9082(11) -0.2221(15) 0.1576(9) 0.029(7) Uiso 1 1 d . . .
O436 O 0.9099(11) -0.3735(16) 0.1835(9) 0.034(8) Uiso 1 1 d . . .
O439 O 0.8706(11) -0.4695(16) 0.1344(9) 0.032(8) Uiso 1 1 d . . .
O445 O 0.8031(11) -0.1931(16) 0.2131(9) 0.031(8) Uiso 1 1 d . . .
O446 O 0.8885(10) -0.2630(15) 0.2272(8) 0.028(7) Uiso 1 1 d . . .
O456 O 0.8014(11) -0.3265(16) 0.2338(9) 0.035(8) Uiso 1 1 d . . .
O457 O 0.7249(10) -0.3524(14) 0.1721(8) 0.022(7) Uiso 1 1 d . . .
O469 O 0.8244(10) -0.4323(15) 0.1916(9) 0.029(7) Uiso 1 1 d . . .
O478 O 0.7013(10) -0.4522(15) 0.0731(8) 0.024(7) Uiso 1 1 d . . .
O479 O 0.7408(9) -0.4786(14) 0.1513(8) 0.018(6) Uiso 1 1 d . . .
O489 O 0.7874(9) -0.5155(13) 0.0913(7) 0.016(6) Uiso 1 1 d . . .

loop_
_atom_site_aniso_label
_atom_site_aniso_U_11
_atom_site_aniso_U_22
_atom_site_aniso_U_33
_atom_site_aniso_U_23
_atom_site_aniso_U_13
_atom_site_aniso_U_12
As1 0.015(2) 0.015(2) 0.016(2) -0.0003(17) 0.0035(17) -0.0011(18)
W11 0.0218(9) 0.0134(9) 0.0227(9) -0.0008(7) 0.0029(7) -0.0015(7)
W12 0.0129(8) 0.0175(9) 0.0293(10) -0.0019(8) 0.0007(7) -0.0007(7)
W13 0.0249(10) 0.0190(10) 0.0278(10) -0.0053(8) 0.0020(8) -0.0066(8)
W14 0.0194(9) 0.0156(9) 0.0210(9) -0.0027(7) -0.0022(7) 0.0021(7)
W15 0.0227(9) 0.0197(10) 0.0180(9) 0.0008(7) 0.0006(7) 0.0011(8)
W16 0.0238(9) 0.0178(9) 0.0203(9) -0.0043(7) -0.0033(7) -0.0006(8)
W17 0.0214(9) 0.0215(10) 0.0255(10) -0.0001(8) 0.0045(8) 0.0053(8)
W18 0.0247(9) 0.0150(9) 0.0220(9) -0.0007(7) 0.0022(7) 0.0057(8)
W19 0.0311(10) 0.0145(9) 0.0224(9) -0.0031(7) 0.0013(8) 0.0014(8)
As2 0.014(2) 0.010(2) 0.018(2) 0.0005(17) 0.0005(16) 0.0016(17)
W21 0.0175(8) 0.0162(9) 0.0208(9) 0.0015(7) 0.0026(7) -0.0030(7)
W22 0.0179(9) 0.0188(9) 0.0194(9) 0.0007(7) 0.0024(7) -0.0001(7)
W23 0.0211(9) 0.0206(10) 0.0258(10) 0.0091(8) 0.0017(8) 0.0015(8)
W24 0.0140(8) 0.0177(9) 0.0187(9) -0.0004(7) -0.0023(7) 0.0025(7)
W25 0.0124(8) 0.0160(9) 0.0184(9) 0.0020(7) 0.0008(7) -0.0002(7)
W26 0.0166(8) 0.0148(9) 0.0236(9) 0.0049(7) -0.0020(7) 0.0016(7)
W27 0.0169(9) 0.0157(9) 0.0267(10) -0.0031(8) 0.0031(7) -0.0001(7)
W28 0.0147(8) 0.0105(8) 0.0283(10) -0.0020(7) -0.0004(7) 0.0002(7)
W29 0.0183(9) 0.0125(9) 0.0344(11) 0.0019(8) -0.0009(8) 0.0028(7)
W1 0.0106(8) 0.0119(8) 0.0196(9) -0.0008(7) -0.0014(6) 0.0009(7)
W2 0.0121(8) 0.0119(8) 0.0221(9) -0.0007(7) 0.0001(7) 0.0002(7)
W3 0.0191(9) 0.0179(9) 0.0190(9) -0.0033(7) 0.0016(7) -0.0032(7)
W4 0.0169(8) 0.0148(9) 0.0188(9) 0.0001(7) -0.0007(7) 0.0021(7)
K1 0.050(7) 0.030(6) 0.052(7) 0.001(6) 0.002(6) 0.007(6)
Ce1 0.0149(11) 0.0188(13) 0.0180(12) -0.0004(10) 0.0001(9) 0.0029(10)
Ce2 0.0132(11) 0.0164(13) 0.0188(12) 0.0009(10) 0.0006(9) 0.0005(10)
Ce3 0.0107(11) 0.0128(12) 0.0238(13) -0.0007(10) -0.0019(9) -0.0009(9)
Ce4 0.0225(13) 0.0155(13) 0.0209(13) 0.0045(10) 0.0034(10) 0.0029(10)
As3 0.012(2) 0.013(2) 0.023(2) -0.0020(18) 0.0000(17) -0.0017(17)
W31 0.0174(9) 0.0160(9) 0.0244(10) -0.0036(7) 0.0035(7) -0.0014(7)
W32 0.0216(9) 0.0189(9) 0.0189(9) -0.0041(7) 0.0026(7) -0.0023(8)
W33 0.0209(9) 0.0224(10) 0.0258(10) -0.0111(8) 0.0032(7) -0.0030(8)
W34 0.0165(9) 0.0217(10) 0.0240(10) -0.0017(8) -0.0013(7) -0.0017(8)
W35 0.0113(8) 0.0183(9) 0.0246(9) -0.0054(7) -0.0001(7) -0.0005(7)
W36 0.0171(9) 0.0221(10) 0.0240(10) -0.0087(8) -0.0017(7) -0.0011(8)
W37 0.0160(8) 0.0143(9) 0.0276(10) -0.0030(8) 0.0035(7) -0.0024(7)
W38 0.0152(8) 0.0121(9) 0.0287(10) -0.0004(7) 0.0014(7) -0.0003(7)
W39 0.0196(9) 0.0151(9) 0.0342(11) -0.0076(8) 0.0036(8) -0.0034(8)
As4 0.017(2) 0.016(2) 0.019(2) 0.0016(18) -0.0006(17) 0.0033(18)
W41 0.0178(9) 0.0208(10) 0.0286(10) -0.0014(8) 0.0008(8) 0.0061(8)
W42 0.0159(9) 0.0262(11) 0.0400(12) -0.0041(9) -0.0004(8) -0.0011(8)
W43 0.0228(10) 0.0332(12) 0.0371(12) 0.0036(9) -0.0065(9) 0.0107(9)
W44 0.0281(10) 0.0254(11) 0.0235(10) -0.0021(8) -0.0048(8) -0.0042(9)
W45 0.0336(11) 0.0232(10) 0.0186(9) 0.0010(8) 0.0034(8) 0.0007(9)
W46 0.0351(11) 0.0286(11) 0.0210(10) 0.0034(8) -0.0080(8) 0.0013(9)
W47 0.0246(9) 0.0153(9) 0.0221(9) 0.0022(8) 0.0022(7) 0.0008(8)
W48 0.0270(10) 0.0145(9) 0.0198(9) 0.0009(7) -0.0010(7) 0.0013(8)
W49 0.0344(11) 0.0174(10) 0.0253(10) 0.0039(8) -0.0063(8) 0.0063(8)

loop_
_atom_type_symbol
_atom_type_description
_atom_type_scat_dispersion_real
_atom_type_scat_dispersion_imag
_atom_type_scat_source
O O 0.0106 0.0060 'International Tables Vol C Tables 4.2.6.8 and 6.1.1.4'
Na Na 0.0362 0.0249 'International Tables Vol C Tables 4.2.6.8 and 6.1.1.4'
As As 0.0499 2.0058 'International Tables Vol C Tables 4.2.6.8 and 6.1.1.4'
Ce Ce -0.2486 2.6331 'International Tables Vol C Tables 4.2.6.8 and 6.1.1.4'
W W -0.8490 6.8722 'International Tables Vol C Tables 4.2.6.8 and 6.1.1.4'
K K 0.2009 0.2494 'International Tables Vol C Tables 4.2.6.8 and 6.1.1.4'
N N 0.0061 0.0033 'International Tables Vol C Tables 4.2.6.8 and 6.1.1.4'
H H 0.0000 0.0000 'International Tables Vol C Tables 4.2.6.8 and 6.1.1.4'

loop_
_geom_angle_atom_site_label_1
_geom_angle_atom_site_label_2
_geom_angle_atom_site_label_3
_geom_angle
_geom_angle_site_symmetry_1
_geom_angle_site_symmetry_3
_geom_angle_publ_flag
O3A1 As1 O1A1 96.8(12) . . ?
O3A1 As1 O2A1 98.9(11) . . ?
O1A1 As1 O2A1 94.7(11) . . ?
As1 O1A1 W12 118.9(13) . . ?
As1 O1A1 W13 136.1(13) . . ?
W12 O1A1 W13 92.5(9) . . ?
As1 O1A1 W11 115.3(12) . . ?
W12 O1A1 W11 92.5(9) . . ?
W13 O1A1 W11 91.1(9) . . ?
As1 O2A1 W15 114.5(11) . . ?
As1 O2A1 W16 135.1(12) . . ?
W15 O2A1 W16 95.4(8) . . ?
As1 O2A1 W14 119.7(11) . . ?
W15 O2A1 W14 90.9(8) . . ?
W16 O2A1 W14 90.9(8) . . ?
As1 O3A1 W17 115.1(13) . . ?
As1 O3A1 W19 135.0(13) . . ?
W17 O3A1 W19 92.6(9) . . ?
As1 O3A1 W18 121.5(13) . . ?
W17 O3A1 W18 91.2(9) . . ?
W19 O3A1 W18 90.6(9) . . ?
O11' W11 O1W4 104.7(13) . . ?
O11' W11 O118 99.0(12) . . ?
O1W4 W11 O118 88.2(12) . . ?
O11' W11 O112 101.4(12) . . ?
O1W4 W11 O112 90.3(12) . . ?
O118 W11 O112 159.2(10) . . ?
O11' W11 O113 97.6(12) . . ?
O1W4 W11 O113 157.6(11) . . ?
O118 W11 O113 86.4(11) . . ?
O112 W11 O113 87.1(11) . . ?
O11' W11 O1A1 168.5(11) . . ?
O1W4 W11 O1A1 85.5(10) . . ?
O118 W11 O1A1 86.5(10) . . ?
O112 W11 O1A1 72.8(9) . . ?
O113 W11 O1A1 72.5(10) . . ?
O12' W12 O124 103.5(12) . . ?
O12' W12 O2W1 104.7(12) . . ?
O124 W12 O2W1 88.3(11) . . ?
O12' W12 O123 96.2(12) . . ?
O124 W12 O123 91.6(11) . . ?
O2W1 W12 O123 158.5(11) . . ?
O12' W12 O112 97.6(11) . . ?
O124 W12 O112 158.8(11) . . ?
O2W1 W12 O112 87.6(10) . . ?
O123 W12 O112 84.7(11) . . ?
O12' W12 O1A1 166.3(11) . . ?
O124 W12 O1A1 86.0(10) . . ?
O2W1 W12 O1A1 85.2(10) . . ?
O123 W12 O1A1 73.4(10) . . ?
O112 W12 O1A1 72.9(9) . . ?
O13' W13 O139 101.4(12) . . ?
O13' W13 O136 101.4(11) . . ?
O139 W13 O136 88.7(12) . . ?
O13' W13 O113 98.4(12) . . ?
O139 W13 O113 90.9(12) . . ?
O136 W13 O113 159.9(11) . . ?
O13' W13 O123 98.8(12) . . ?
O139 W13 O123 159.7(12) . . ?
O136 W13 O123 89.0(11) . . ?
O113 W13 O123 84.4(11) . . ?
O13' W13 O1A1 169.9(10) . . ?
O139 W13 O1A1 86.6(11) . . ?
O136 W13 O1A1 84.8(10) . . ?
O113 W13 O1A1 75.1(10) . . ?
O123 W13 O1A1 73.1(10) . . ?
O14' W14 O4W1 103.2(13) . . ?
O14' W14 O145 100.8(13) . . ?
O4W1 W14 O145 96.6(11) . . ?
O14' W14 O124 104.2(13) . . ?
O4W1 W14 O124 83.7(11) . . ?
O145 W14 O124 154.3(11) . . ?
O14' W14 O146 94.9(13) . . ?
O4W1 W14 O146 159.8(12) . . ?
O145 W14 O146 88.6(11) . . ?
O124 W14 O146 83.3(11) . . ?
O14' W14 O2A1 164.3(12) . . ?
O4W1 W14 O2A1 91.6(10) . . ?
O145 W14 O2A1 72.1(9) . . ?
O124 W14 O2A1 82.2(9) . . ?
O146 W14 O2A1 71.4(9) . . ?
O15' W15 O1C1 104.6(13) . . ?
O15' W15 O157 101.2(13) . . ?
O1C1 W15 O157 92.1(12) . . ?
O15' W15 O145 98.1(12) . . ?
O1C1 W15 O145 94.1(11) . . ?
O157 W15 O145 157.5(11) . . ?
O15' W15 O156 94.4(12) . . ?
O1C1 W15 O156 161.0(11) . . ?
O157 W15 O156 85.0(11) . . ?
O145 W15 O156 82.2(10) . . ?
O15' W15 O2A1 165.5(11) . . ?
O1C1 W15 O2A1 88.6(10) . . ?
O157 W15 O2A1 84.0(10) . . ?
O145 W15 O2A1 74.6(9) . . ?
O156 W15 O2A1 72.4(9) . . ?
O16' W16 O169 98.9(13) . . ?
O16' W16 O146 101.1(12) . . ?
O169 W16 O146 158.0(11) . . ?
O16' W16 O156 99.4(12) . . ?
O169 W16 O156 92.5(11) . . ?
O146 W16 O156 93.1(11) . . ?
O16' W16 O136 99.7(12) . . ?
O169 W16 O136 83.0(11) . . ?
O146 W16 O136 84.8(11) . . ?
O156 W16 O136 160.8(10) . . ?
O16' W16 O2A1 173.3(11) . . ?
O169 W16 O2A1 85.5(10) . . ?
O146 W16 O2A1 75.3(10) . . ?
O156 W16 O2A1 75.4(10) . . ?
O136 W16 O2A1 85.7(9) . . ?
O17' W17 O2C1 105.3(14) . . ?
O17' W17 O178 98.4(14) . . ?
O2C1 W17 O178 92.2(13) . . ?
O17' W17 O157 103.2(13) . . ?
O2C1 W17 O157 92.0(12) . . ?
O178 W17 O157 156.0(12) . . ?
O17' W17 O179 95.9(14) . . ?
O2C1 W17 O179 158.7(12) . . ?
O178 W17 O179 83.0(13) . . ?
O157 W17 O179 84.6(12) . . ?
O17' W17 O3A1 166.7(13) . . ?
O2C1 W17 O3A1 85.3(11) . . ?
O178 W17 O3A1 72.7(11) . . ?
O157 W17 O3A1 84.1(10) . . ?
O179 W17 O3A1 73.4(11) . . ?
O18' W18 O4W4 104.5(12) . . ?
O18' W18 O178 102.7(13) . . ?
O4W4 W18 O178 94.1(12) . . ?
O18' W18 O118 102.6(12) . . ?
O4W4 W18 O118 88.7(10) . . ?
O178 W18 O118 153.0(12) . . ?
O18' W18 O189 90.9(12) . . ?
O4W4 W18 O189 164.2(11) . . ?
O178 W18 O189 85.8(12) . . ?
O118 W18 O189 84.4(11) . . ?
O18' W18 O3A1 162.4(11) . . ?
O4W4 W18 O3A1 92.5(10) . . ?
O178 W18 O3A1 71.0(11) . . ?
O118 W18 O3A1 82.0(10) . . ?
O189 W18 O3A1 72.4(10) . . ?
O19' W19 O179 101.0(13) . . ?
O19' W19 O189 100.6(12) . . ?
O179 W19 O189 93.0(13) . . ?
O19' W19 O169 100.5(12) . . ?
O179 W19 O169 92.2(12) . . ?
O189 W19 O169 156.8(11) . . ?
O19' W19 O139 99.3(12) . . ?
O179 W19 O139 159.2(13) . . ?
O189 W19 O139 87.8(11) . . ?
O169 W19 O139 79.5(11) . . ?
O19' W19 O3A1 173.8(11) . . ?
O179 W19 O3A1 76.3(12) . . ?
O189 W19 O3A1 74.1(11) . . ?
O169 W19 O3A1 85.2(10) . . ?
O139 W19 O3A1 83.9(10) . . ?
W11 O112 W12 121.7(12) . . ?
W13 O113 W11 121.3(14) . . ?
W11 O118 W18 146.7(15) . . ?
W13 O123 W12 120.8(14) . . ?
W12 O124 W14 149.4(15) . . ?
W13 O136 W16 146.8(14) . . ?
W13 O139 W19 152.2(17) . . ?
W14 O145 W15 121.8(13) . . ?
W16 O146 W14 121.8(14) . . ?
W16 O156 W15 116.7(12) . . ?
W15 O157 W17 146.0(16) . . ?
W16 O169 W19 157.5(15) . . ?
W17 O178 W18 124.4(16) . . ?
W19 O179 W17 117.6(16) . . ?
W19 O189 W18 122.5(15) . . ?
O2A2 As2 O1A2 96.4(11) . . ?
O2A2 As2 O3A2 100.6(12) . . ?
O1A2 As2 O3A2 96.4(13) . . ?
As2 O1A2 W22 116.9(14) . . ?
As2 O1A2 W23 136.5(14) . . ?
W22 O1A2 W23 92.1(9) . . ?
As2 O1A2 W21 116.8(13) . . ?
W22 O1A2 W21 92.9(9) . . ?
W23 O1A2 W21 91.3(9) . . ?
As2 O2A2 W25 116.8(11) . . ?
As2 O2A2 W26 132.5(12) . . ?
W25 O2A2 W26 92.9(8) . . ?
As2 O2A2 W24 122.7(11) . . ?
W25 O2A2 W24 91.2(8) . . ?
W26 O2A2 W24 90.4(7) . . ?
As2 O3A2 W27 115.4(14) . . ?
As2 O3A2 W29 133.5(14) . . ?
W27 O3A2 W29 94.3(10) . . ?
As2 O3A2 W28 120.1(13) . . ?
W27 O3A2 W28 92.4(10) . . ?
W29 O3A2 W28 91.6(10) . . ?
O21' W21 O212 99.7(12) . . ?
O21' W21 O1W2 101.3(12) . . ?
O212 W21 O1W2 90.9(12) . . ?
O21' W21 O218 101.1(12) . . ?
O212 W21 O218 159.0(11) . . ?
O1W2 W21 O218 87.9(11) . . ?
O21' W21 O213 95.9(12) . . ?
O212 W21 O213 85.9(12) . . ?
O1W2 W21 O213 162.8(12) . . ?
O218 W21 O213 89.0(12) . . ?
O21' W21 O1A2 167.1(11) . . ?
O212 W21 O1A2 72.8(10) . . ?
O1W2 W21 O1A2 89.5(11) . . ?
O218 W21 O1A2 86.2(10) . . ?
O213 W21 O1A2 73.4(11) . . ?
O22' W22 O224 102.5(11) . . ?
O22' W22 O3W1 102.0(11) . . ?
O224 W22 O3W1 90.6(10) . . ?
O22' W22 O223 98.1(12) . . ?
O224 W22 O223 91.3(11) . . ?
O3W1 W22 O223 159.0(12) . . ?
O22' W22 O212 98.2(11) . . ?
O224 W22 O212 159.3(10) . . ?
O3W1 W22 O212 86.3(11) . . ?
O223 W22 O212 84.6(12) . . ?
O22' W22 O1A2 166.9(11) . . ?
O224 W22 O1A2 87.7(10) . . ?
O3W1 W22 O1A2 86.0(10) . . ?
O223 W22 O1A2 73.1(11) . . ?
O212 W22 O1A2 71.6(10) . . ?
O23' W23 O239 102.7(12) . . ?
O23' W23 O236 102.1(11) . . ?
O239 W23 O236 90.0(12) . . ?
O23' W23 O223 99.6(12) . . ?
O239 W23 O223 157.7(13) . . ?
O236 W23 O223 86.5(12) . . ?
O23' W23 O213 100.2(12) . . ?
O239 W23 O213 91.5(12) . . ?
O236 W23 O213 156.7(12) . . ?
O223 W23 O213 83.3(13) . . ?
O23' W23 O1A2 170.6(11) . . ?
O239 W23 O1A2 84.9(11) . . ?
O236 W23 O1A2 83.3(10) . . ?
O223 W23 O1A2 72.8(11) . . ?
O213 W23 O1A2 73.7(11) . . ?
O24' W24 O1W1 105.1(12) . . ?
O24' W24 O245 101.2(11) . . ?
O1W1 W24 O245 96.3(11) . . ?
O24' W24 O224 103.2(11) . . ?
O1W1 W24 O224 85.5(11) . . ?
O245 W24 O224 154.1(10) . . ?
O24' W24 O246 91.1(12) . . ?
O1W1 W24 O246 162.3(12) . . ?
O245 W24 O246 87.1(11) . . ?
O224 W24 O246 84.0(10) . . ?
O24' W24 O2A2 164.9(10) . . ?
O1W1 W24 O2A2 89.5(10) . . ?
O245 W24 O2A2 73.1(9) . . ?
O224 W24 O2A2 81.1(9) . . ?
O246 W24 O2A2 74.8(9) . . ?
O2C2 W25 O3C2 105.1(12) . . ?
O2C2 W25 O257 99.5(13) . . ?
O3C2 W25 O257 92.5(12) . . ?
O2C2 W25 O245 98.3(12) . . ?
O3C2 W25 O245 92.4(11) . . ?
O257 W25 O245 159.7(11) . . ?
O2C2 W25 O256 95.9(12) . . ?
O3C2 W25 O256 159.0(11) . . ?
O257 W25 O256 85.3(11) . . ?
O245 W25 O256 83.1(10) . . ?
O2C2 W25 O2A2 168.2(11) . . ?
O3C2 W25 O2A2 85.5(10) . . ?
O257 W25 O2A2 85.0(10) . . ?
O245 W25 O2A2 75.7(9) . . ?
O256 W25 O2A2 73.5(9) . . ?
O26' W26 O256 99.9(13) . . ?
O26' W26 O246 96.8(13) . . ?
O256 W26 O246 90.0(12) . . ?
O26' W26 O269 102.7(13) . . ?
O256 W26 O269 89.5(11) . . ?
O246 W26 O269 160.3(11) . . ?
O26' W26 O236 100.0(12) . . ?
O256 W26 O236 160.1(11) . . ?
O246 W26 O236 87.5(11) . . ?
O269 W26 O236 86.3(11) . . ?
O26' W26 O2A2 171.2(12) . . ?
O256 W26 O2A2 75.4(10) . . ?
O246 W26 O2A2 75.9(9) . . ?
O269 W26 O2A2 84.9(10) . . ?
O236 W26 O2A2 84.8(9) . . ?
O27' W27 O1C2 101.3(12) . . ?
O27' W27 O257 101.2(13) . . ?
O1C2 W27 O257 94.0(12) . . ?
O27' W27 O278 98.6(12) . . ?
O1C2 W27 O278 94.6(11) . . ?
O257 W27 O278 156.5(11) . . ?
O27' W27 O279 99.0(12) . . ?
O1C2 W27 O279 159.7(10) . . ?
O257 W27 O279 82.3(11) . . ?
O278 W27 O279 82.1(10) . . ?
O27' W27 O3A2 168.8(12) . . ?
O1C2 W27 O3A2 87.1(10) . . ?
O257 W27 O3A2 85.4(11) . . ?
O278 W27 O3A2 73.2(10) . . ?
O279 W27 O3A2 72.8(10) . . ?
O28' W28 O4W2 103.8(12) . . ?
O28' W28 O278 95.0(12) . . ?
O4W2 W28 O278 98.7(12) . . ?
O28' W28 O218 106.2(12) . . ?
O4W2 W28 O218 86.6(12) . . ?
O278 W28 O218 156.2(11) . . ?
O28' W28 O289 93.7(12) . . ?
O4W2 W28 O289 161.7(11) . . ?
O278 W28 O289 84.8(11) . . ?
O218 W28 O289 83.4(11) . . ?
O28' W28 O3A2 161.4(11) . . ?
O4W2 W28 O3A2 92.0(11) . . ?
O278 W28 O3A2 72.6(10) . . ?
O218 W28 O3A2 84.2(10) . . ?
O289 W28 O3A2 71.7(10) . . ?
O29' W29 O279 101.7(12) . . ?
O29' W29 O269 99.1(12) . . ?
O279 W29 O269 88.1(11) . . ?
O29' W29 O289 101.7(12) . . ?
O279 W29 O289 94.0(11) . . ?
O269 W29 O289 158.2(12) . . ?
O29' W29 O239 99.5(12) . . ?
O279 W29 O239 158.3(12) . . ?
O269 W29 O239 84.4(12) . . ?
O289 W29 O239 85.9(11) . . ?
O29' W29 O3A2 173.9(11) . . ?
O279 W29 O3A2 73.9(10) . . ?
O269 W29 O3A2 85.2(11) . . ?
O289 W29 O3A2 74.6(10) . . ?
O239 W29 O3A2 85.2(11) . . ?
W21 O212 W22 122.6(14) . . ?
W21 O213 W23 121.5(15) . . ?
W28 O218 W21 146.2(15) . . ?
W23 O223 W22 121.8(15) . . ?
W22 O224 W24 147.6(13) . . ?
W23 O236 W26 147.0(14) . . ?
W23 O239 W29 151.2(17) . . ?
W24 O245 W25 119.6(13) . . ?
W26 O246 W24 118.7(13) . . ?
W26 O256 W25 118.1(13) . . ?
W27 O257 W25 143.7(16) . . ?
W29 O269 W26 153.6(16) . . ?
W28 O278 W27 120.6(13) . . ?
W29 O279 W27 118.9(13) . . ?
W29 O289 W28 121.7(14) . . ?
O6W1 W1 O5W1 100.5(11) . . ?
O6W1 W1 O2W1 96.0(12) . . ?
O5W1 W1 O2W1 98.9(10) . . ?
O6W1 W1 O3W1 100.1(12) . . ?
O5W1 W1 O3W1 94.7(10) . . ?
O2W1 W1 O3W1 156.6(10) . . ?
O6W1 W1 O4W1 168.6(11) . . ?
O5W1 W1 O4W1 90.9(10) . . ?
O2W1 W1 O4W1 80.8(10) . . ?
O3W1 W1 O4W1 80.1(10) . . ?
O6W1 W1 O1W1 85.6(11) . . ?
O5W1 W1 O1W1 173.4(10) . . ?
O2W1 W1 O1W1 82.9(11) . . ?
O3W1 W1 O1W1 81.6(10) . . ?
O4W1 W1 O1W1 83.1(10) . . ?
O6W1 W1 K1 50.6(9) . . ?
O5W1 W1 K1 49.9(7) . . ?
O2W1 W1 K1 103.3(7) . . ?
O3W1 W1 K1 100.0(8) . . ?
O4W1 W1 K1 140.8(7) . . ?
O1W1 W1 K1 136.0(7) . . ?
W24 O1W1 W1 152.7(15) . . ?
W12 O2W1 W1 147.7(14) . . ?
W22 O3W1 W1 144.2(14) . . ?
W14 O4W1 W1 156.3(15) . . ?
W1 O5W1 Ce1 160.6(12) . . ?
W1 O5W1 K1 101.4(9) . . ?
Ce1 O5W1 K1 97.9(7) . . ?
W1 O6W1 Ce2 160.1(15) . . ?
W1 O6W1 K1 101.6(12) . . ?
Ce2 O6W1 K1 96.2(9) . . ?
O5W2 W2 O6W2 103.7(12) . . ?
O5W2 W2 O2W2 93.7(11) . . ?
O6W2 W2 O2W2 97.4(11) . . ?
O5W2 W2 O1W2 99.0(11) . . ?
O6W2 W2 O1W2 94.8(12) . . ?
O2W2 W2 O1W2 159.8(12) . . ?
O5W2 W2 O4W2 86.9(11) . . ?
O6W2 W2 O4W2 168.8(11) . . ?
O2W2 W2 O4W2 85.4(11) . . ?
O1W2 W2 O4W2 79.8(11) . . ?
O5W2 W2 O3W2 168.1(11) . . ?
O6W2 W2 O3W2 87.8(11) . . ?
O2W2 W2 O3W2 81.6(10) . . ?
O1W2 W2 O3W2 82.9(11) . . ?
O4W2 W2 O3W2 81.8(10) . . ?
O5W2 W2 K1 52.7(8) . . ?
O6W2 W2 K1 51.0(9) . . ?
O2W2 W2 K1 98.2(8) . . ?
O1W2 W2 K1 101.9(9) . . ?
O4W2 W2 K1 139.6(8) . . ?
O3W2 W2 K1 138.6(7) . . ?
W21 O1W2 W2 152.9(17) . . ?
W2 O2W2 W31 146.7(15) . . ?
W38 O3W2 W2 150.6(15) . . ?
W28 O4W2 W2 155.7(15) . . ?
W2 O5W2 Ce2 165.7(13) . . ?
W2 O5W2 K1 99.3(10) . . ?
Ce2 O5W2 K1 95.0(8) . . ?
W2 O6W2 Ce3 160.2(14) . . ?
W2 O6W2 K1 99.9(11) . . ?
Ce3 O6W2 K1 98.9(9) . . ?
O5W3 W3 O6W3 102.0(12) . . ?
O5W3 W3 O1W3 99.1(12) . . ?
O6W3 W3 O1W3 98.0(12) . . ?
O5W3 W3 O3W3 96.2(11) . . ?
O6W3 W3 O3W3 96.0(11) . . ?
O1W3 W3 O3W3 156.7(10) . . ?
O5W3 W3 O4W3 169.3(11) . . ?
O6W3 W3 O4W3 88.4(11) . . ?
O1W3 W3 O4W3 81.5(11) . . ?
O3W3 W3 O4W3 80.3(10) . . ?
O5W3 W3 O2W3 86.4(11) . . ?
O6W3 W3 O2W3 171.3(11) . . ?
O1W3 W3 O2W3 78.4(11) . . ?
O3W3 W3 O2W3 85.1(10) . . ?
O4W3 W3 O2W3 83.3(10) . . ?
O5W3 W3 K1 50.0(8) . . ?
O6W3 W3 K1 52.1(8) . . ?
O1W3 W3 K1 102.9(8) . . ?
O3W3 W3 K1 100.4(7) . . ?
O4W3 W3 K1 140.5(7) . . ?
O2W3 W3 K1 136.2(7) . . ?
W42 O1W3 W3 146.9(15) . . ?
W44 O2W3 W3 155.4(15) . . ?
W32 O3W3 W3 148.0(13) . . ?
W34 O4W3 W3 152.2(14) . . ?
W3 O5W3 Ce4 160.1(14) . . ?
W3 O5W3 K1 101.7(11) . . ?
Ce4 O5W3 K1 96.9(8) . . ?
W3 O6W3 Ce3 162.3(14) . . ?
W3 O6W3 K1 98.7(11) . . ?
Ce3 O6W3 K1 99.0(9) . . ?
O5W4 W4 O6W4 100.1(12) . . ?
O5W4 W4 O2W4 97.2(12) . . ?
O6W4 W4 O2W4 97.5(11) . . ?
O5W4 W4 O1W4 98.1(12) . . ?
O6W4 W4 O1W4 95.9(11) . . ?
O2W4 W4 O1W4 157.5(12) . . ?
O5W4 W4 O4W4 87.0(12) . . ?
O6W4 W4 O4W4 172.6(10) . . ?
O2W4 W4 O4W4 83.5(10) . . ?
O1W4 W4 O4W4 80.9(10) . . ?
O5W4 W4 O3W4 170.1(12) . . ?
O6W4 W4 O3W4 89.6(11) . . ?
O2W4 W4 O3W4 79.5(11) . . ?
O1W4 W4 O3W4 82.6(11) . . ?
O4W4 W4 O3W4 83.3(10) . . ?
O5W4 W4 K1 51.2(10) . . ?
O6W4 W4 K1 48.9(8) . . ?
O2W4 W4 K1 101.6(9) . . ?
O1W4 W4 K1 100.9(8) . . ?
O4W4 W4 K1 138.2(7) . . ?
O3W4 W4 K1 138.5(7) . . ?
W11 O1W4 W4 148.9(16) . . ?
W41 O2W4 W4 152.0(17) . . ?
W48 O3W4 W4 153.1(15) . . ?
W18 O4W4 W4 150.9(13) . . ?
W4 O5W4 Ce1 164.2(16) . . ?
W4 O5W4 K1 102.1(12) . . ?
Ce1 O5W4 K1 93.6(9) . . ?
W4 O6W4 Ce4 160.5(13) . . ?
W4 O6W4 K1 104.1(10) . . ?
Ce4 O6W4 K1 95.3(8) . . ?
O5W1 K1 O5W3 155.4(8) . . ?
O5W1 K1 O6W1 56.5(7) . . ?
O5W3 K1 O6W1 126.0(9) . . ?
O5W1 K1 O6W3 130.7(8) . . ?
O5W3 K1 O6W3 57.6(8) . . ?
O6W1 K1 O6W3 159.2(9) . . ?
O5W1 K1 O6W2 99.7(8) . . ?
O5W3 K1 O6W2 102.7(8) . . ?
O6W1 K1 O6W2 104.2(8) . . ?
O6W3 K1 O6W2 57.3(8) . . ?
O5W1 K1 O6W4 97.4(7) . . ?
O5W3 K1 O6W4 58.4(7) . . ?
O6W1 K1 O6W4 98.3(8) . . ?
O6W3 K1 O6W4 99.6(8) . . ?
O6W2 K1 O6W4 156.9(8) . . ?
O5W1 K1 O5W2 100.0(7) . . ?
O5W3 K1 O5W2 100.8(8) . . ?
O6W1 K1 O5W2 59.4(8) . . ?
O6W3 K1 O5W2 100.2(8) . . ?
O6W2 K1 O5W2 57.1(7) . . ?
O6W4 K1 O5W2 134.5(8) . . ?
O5W1 K1 O13C 68.3(7) . . ?
O5W3 K1 O13C 113.1(8) . . ?
O6W1 K1 O13C 120.8(8) . . ?
O6W3 K1 O13C 62.5(7) . . ?
O6W2 K1 O13C 64.0(8) . . ?
O6W4 K1 O13C 108.8(8) . . ?
O5W2 K1 O13C 116.7(8) . . ?
O5W1 K1 O5W4 56.9(7) . . ?
O5W3 K1 O5W4 100.8(8) . . ?
O6W1 K1 O5W4 99.7(9) . . ?
O6W3 K1 O5W4 99.4(8) . . ?
O6W2 K1 O5W4 126.1(8) . . ?
O6W4 K1 O5W4 53.7(7) . . ?
O5W2 K1 O5W4 156.4(8) . . ?
O13C K1 O5W4 62.2(8) . . ?
O5W1 K1 O24C 116.1(8) . . ?
O5W3 K1 O24C 61.7(8) . . ?
O6W1 K1 O24C 64.4(8) . . ?
O6W3 K1 O24C 113.2(9) . . ?
O6W2 K1 O24C 116.8(9) . . ?
O6W4 K1 O24C 68.3(8) . . ?
O5W2 K1 O24C 66.3(8) . . ?
O13C K1 O24C 174.7(9) . . ?
O5W4 K1 O24C 117.1(9) . . ?
O5W1 K1 W1 28.7(5) . . ?
O5W3 K1 W1 148.4(7) . . ?
O6W1 K1 W1 27.8(6) . . ?
O6W3 K1 W1 154.0(7) . . ?
O6W2 K1 W1 102.9(6) . . ?
O6W4 K1 W1 99.6(6) . . ?
O5W2 K1 W1 78.2(5) . . ?
O13C K1 W1 94.8(6) . . ?
O5W4 K1 W1 78.4(6) . . ?
O24C K1 W1 90.2(7) . . ?
O5W1 K1 W3 152.9(6) . . ?
O5W3 K1 W3 28.3(5) . . ?
O6W1 K1 W3 150.1(7) . . ?
O6W3 K1 W3 29.2(5) . . ?
O6W2 K1 W3 80.0(6) . . ?
O6W4 K1 W3 77.7(5) . . ?
O5W2 K1 W3 102.3(6) . . ?
O13C K1 W3 87.9(6) . . ?
O5W4 K1 W3 101.2(6) . . ?
O24C K1 W3 87.1(7) . . ?
W1 K1 W3 176.7(4) . . ?
O29W Na1 O40W 71(2) . . ?
O29W Na1 O31W 74(2) . 1_545 ?
O40W Na1 O31W 142(2) . 1_545 ?
O22W Na2 O13W 85.4(18) 3_755 4_656 ?
O22W Na2 O30W 90(2) 3_755 . ?
O13W Na2 O30W 81.9(19) 4_656 . ?
O22W Na2 O42W 81(2) 3_755 3_745 ?
O13W Na2 O42W 87(2) 4_656 3_745 ?
O30W Na2 O42W 166(3) . 3_745 ?
O22W Na2 O5W 90.4(18) 3_755 3_755 ?
O13W Na2 O5W 175(2) 4_656 3_755 ?
O30W Na2 O5W 95.1(18) . 3_755 ?
O42W Na2 O5W 96(2) 3_745 3_755 ?
O22W Na2 O19W 175(2) 3_755 . ?
O13W Na2 O19W 92.6(18) 4_656 . ?
O30W Na2 O19W 94.6(19) . . ?
O42W Na2 O19W 94(2) 3_745 . ?
O5W Na2 O19W 91.8(17) 3_755 . ?
O13C Ce1 O1C1 148.8(9) . . ?
O13C Ce1 O2C1 139.1(9) . . ?
O1C1 Ce1 O2C1 69.5(9) . . ?
O13C Ce1 O3C1 89.7(10) . . ?
O1C1 Ce1 O3C1 78.3(9) . . ?
O2C1 Ce1 O3C1 86.8(10) . . ?
O13C Ce1 O5W1 84.1(8) . . ?
O1C1 Ce1 O5W1 86.7(8) . . ?
O2C1 Ce1 O5W1 122.7(8) . . ?
O3C1 Ce1 O5W1 139.7(9) . . ?
O13C Ce1 O5W4 78.2(9) . . ?
O1C1 Ce1 O5W4 124.7(9) . . ?
O2C1 Ce1 O5W4 85.0(9) . . ?
O3C1 Ce1 O5W4 150.2(10) . . ?
O5W1 Ce1 O5W4 66.7(8) . . ?
O13C Ce1 O5C1 68.7(10) . . ?
O1C1 Ce1 O5C1 132.7(10) . . ?
O2C1 Ce1 O5C1 71.2(10) . . ?
O3C1 Ce1 O5C1 74.3(11) . . ?
O5W1 Ce1 O5C1 137.5(9) . . ?
O5W4 Ce1 O5C1 75.9(10) . . ?
O13C Ce1 O4C1 74.7(10) . . ?
O1C1 Ce1 O4C1 74.2(10) . . ?
O2C1 Ce1 O4C1 140.7(10) . . ?
O3C1 Ce1 O4C1 71.5(11) . . ?
O5W1 Ce1 O4C1 68.4(9) . . ?
O5W4 Ce1 O4C1 129.2(10) . . ?
O5C1 Ce1 O4C1 129.2(11) . . ?
O13C Ce1 K1 46.6(6) . . ?
O1C1 Ce1 K1 130.6(6) . . ?
O2C1 Ce1 K1 132.6(6) . . ?
O3C1 Ce1 K1 134.5(8) . . ?
O5W1 Ce1 K1 43.9(5) . . ?
O5W4 Ce1 K1 47.6(7) . . ?
O5C1 Ce1 K1 95.5(8) . . ?
O4C1 Ce1 K1 83.3(8) . . ?
Ce1 O13C Ce3 159.3(12) . . ?
Ce1 O13C K1 98.5(9) . . ?
Ce3 O13C K1 99.1(9) . . ?
W15 O1C1 Ce1 158.3(15) . . ?
W17 O2C1 Ce1 159.4(14) . . ?
O24C Ce2 O3C2 141.3(10) . . ?
O24C Ce2 O5W2 85.7(10) . . ?
O3C2 Ce2 O5W2 125.8(8) . . ?
O24C Ce2 O1C2 143.1(10) . . ?
O3C2 Ce2 O1C2 69.3(8) . . ?
O5W2 Ce2 O1C2 85.2(8) . . ?
O24C Ce2 O6W1 80.3(10) . . ?
O3C2 Ce2 O6W1 89.8(9) . . ?
O5W2 Ce2 O6W1 70.2(8) . . ?
O1C2 Ce2 O6W1 129.1(8) . . ?
O24C Ce2 O2C2 86.4(10) . 3_655 ?
O3C2 Ce2 O2C2 83.1(9) . 3_655 ?
O5W2 Ce2 O2C2 137.2(8) . 3_655 ?
O1C2 Ce2 O2C2 76.5(8) . 3_655 ?
O6W1 Ce2 O2C2 148.7(9) . 3_655 ?
O24C Ce2 O4C2 72.4(11) . . ?
O3C2 Ce2 O4C2 135.8(9) . . ?
O5W2 Ce2 O4C2 68.1(9) . . ?
O1C2 Ce2 O4C2 71.0(9) . . ?
O6W1 Ce2 O4C2 131.1(9) . . ?
O2C2 Ce2 O4C2 69.4(9) 3_655 . ?
O24C Ce2 O5C2 73.2(11) . . ?
O3C2 Ce2 O5C2 68.8(10) . . ?
O5W2 Ce2 O5C2 132.7(9) . . ?
O1C2 Ce2 O5C2 135.4(9) . . ?
O6W1 Ce2 O5C2 64.9(10) . . ?
O2C2 Ce2 O5C2 84.2(10) 3_655 . ?
O4C2 Ce2 O5C2 137.3(10) . . ?
O24C Ce2 K1 49.5(8) . . ?
O3C2 Ce2 K1 134.6(6) . . ?
O5W2 Ce2 K1 47.1(6) . . ?
O1C2 Ce2 K1 132.3(6) . . ?
O6W1 Ce2 K1 44.9(6) . . ?
O2C2 Ce2 K1 135.2(6) 3_655 . ?
O4C2 Ce2 K1 87.3(7) . . ?
O5C2 Ce2 K1 89.0(8) . . ?
Ce4 O24C Ce2 168.2(16) . . ?
Ce4 O24C K1 94.9(11) . . ?
Ce2 O24C K1 94.6(10) . . ?
W27 O1C2 Ce2 156.7(13) . . ?
W25 O2C2 Ce2 153.5(15) . 3_655 ?
W25 O3C2 Ce2 159.2(15) . . ?
O13C Ce3 O3C3 140.0(9) . . ?
O13C Ce3 O1C3 147.4(8) . . ?
O3C3 Ce3 O1C3 69.9(8) . . ?
O13C Ce3 O6W3 77.4(9) . . ?
O3C3 Ce3 O6W3 86.9(8) . . ?
O1C3 Ce3 O6W3 125.9(8) . . ?
O13C Ce3 O6W2 79.4(9) . . ?
O3C3 Ce3 O6W2 128.3(8) . . ?
O1C3 Ce3 O6W2 88.7(8) . . ?
O6W3 Ce3 O6W2 68.3(9) . . ?
O13C Ce3 O2C3 88.7(8) . 3_755 ?
O3C3 Ce3 O2C3 82.4(8) . 3_755 ?
O1C3 Ce3 O2C3 82.6(8) . 3_755 ?
O6W3 Ce3 O2C3 143.4(9) . 3_755 ?
O6W2 Ce3 O2C3 142.5(8) . 3_755 ?
O13C Ce3 O5C3 78.6(9) . . ?
O3C3 Ce3 O5C3 134.7(9) . . ?
O1C3 Ce3 O5C3 68.9(9) . . ?
O6W3 Ce3 O5C3 133.2(9) . . ?
O6W2 Ce3 O5C3 68.2(8) . . ?
O2C3 Ce3 O5C3 74.7(8) 3_755 . ?
O13C Ce3 O4C3 69.6(8) . . ?
O3C3 Ce3 O4C3 70.4(8) . . ?
O1C3 Ce3 O4C3 136.2(8) . . ?
O6W3 Ce3 O4C3 68.8(8) . . ?
O6W2 Ce3 O4C3 131.2(8) . . ?
O2C3 Ce3 O4C3 74.7(8) 3_755 . ?
O5C3 Ce3 O4C3 135.8(9) . . ?
O13C Ce3 K1 45.7(6) . . ?
O3C3 Ce3 K1 131.2(6) . . ?
O1C3 Ce3 K1 132.9(6) . . ?
O6W3 Ce3 K1 44.3(6) . . ?
O6W2 Ce3 K1 44.4(6) . . ?
O2C3 Ce3 K1 134.4(6) 3_755 . ?
O5C3 Ce3 K1 91.2(6) . . ?
O4C3 Ce3 K1 88.0(6) . . ?
W37 O1C3 Ce3 157.9(13) . . ?
W35 O2C3 Ce3 158.5(14) . 3_755 ?
W35 O3C3 Ce3 157.9(14) . . ?
O24C Ce4 O2C4 135.5(11) . . ?
O24C Ce4 O4C4 85.4(12) . . ?
O2C4 Ce4 O4C4 80.5(11) . . ?
O24C Ce4 O1C4 146.6(10) . . ?
O2C4 Ce4 O1C4 70.2(9) . . ?
O4C4 Ce4 O1C4 78.2(10) . . ?
O24C Ce4 O6W4 88.4(10) . . ?
O2C4 Ce4 O6W4 127.1(9) . . ?
O4C4 Ce4 O6W4 141.6(10) . . ?
O1C4 Ce4 O6W4 86.8(8) . . ?
O24C Ce4 O5W3 77.8(10) . . ?
O2C4 Ce4 O5W3 90.8(9) . . ?
O4C4 Ce4 O5W3 145.6(11) . . ?
O1C4 Ce4 O5W3 130.0(8) . . ?
O6W4 Ce4 O5W3 68.2(8) . . ?
O24C Ce4 O5C4 75.8(10) . . ?
O2C4 Ce4 O5C4 137.7(10) . . ?
O4C4 Ce4 O5C4 74.1(11) . . ?
O1C4 Ce4 O5C4 71.8(9) . . ?
O6W4 Ce4 O5C4 67.7(8) . . ?
O5W3 Ce4 O5C4 128.5(9) . . ?
O24C Ce4 O3C4 69.8(10) . . ?
O2C4 Ce4 O3C4 66.3(10) . . ?
O4C4 Ce4 O3C4 80.2(11) . . ?
O1C4 Ce4 O3C4 133.8(9) . . ?
O6W4 Ce4 O3C4 132.3(9) . . ?
O5W3 Ce4 O3C4 65.9(9) . . ?
O5C4 Ce4 O3C4 138.3(10) . . ?
O24C Ce4 K1 49.8(8) . . ?
O2C4 Ce4 K1 135.4(7) . . ?
O4C4 Ce4 K1 134.3(9) . . ?
O1C4 Ce4 K1 133.1(6) . . ?
O6W4 Ce4 K1 46.4(6) . . ?
O5W3 Ce4 K1 44.7(6) . . ?
O5C4 Ce4 K1 85.1(7) . . ?
O3C4 Ce4 K1 90.2(7) . . ?
W47 O1C4 Ce4 155.7(13) . . ?
W45 O2C4 Ce4 158.6(16) . . ?
O3A3 As3 O1A3 96.7(11) . . ?
O3A3 As3 O2A3 96.7(11) . . ?
O1A3 As3 O2A3 98.2(10) . . ?
As3 O1A3 W37 115.8(11) . . ?
As3 O1A3 W38 120.5(10) . . ?
W37 O1A3 W38 92.7(8) . . ?
As3 O1A3 W39 133.5(11) . . ?
W37 O1A3 W39 93.8(8) . . ?
W38 O1A3 W39 90.9(8) . . ?
As3 O2A3 W35 115.9(11) . . ?
As3 O2A3 W36 135.0(13) . . ?
W35 O2A3 W36 94.6(9) . . ?
As3 O2A3 W34 118.8(12) . . ?
W35 O2A3 W34 90.8(8) . . ?
W36 O2A3 W34 91.1(8) . . ?
As3 O3A3 W31 118.3(13) . . ?
As3 O3A3 W32 117.6(13) . . ?
W31 O3A3 W32 92.2(9) . . ?
As3 O3A3 W33 135.8(14) . . ?
W31 O3A3 W33 91.3(9) . . ?
W32 O3A3 W33 91.0(9) . . ?
O31' W31 O318 99.0(12) . . ?
O31' W31 O313 96.8(12) . . ?
O318 W31 O313 86.8(12) . . ?
O31' W31 O312 98.3(12) . . ?
O318 W31 O312 162.7(11) . . ?
O313 W31 O312 91.0(11) . . ?
O31' W31 O2W2 103.7(11) . . ?
O318 W31 O2W2 87.5(11) . . ?
O313 W31 O2W2 159.3(11) . . ?
O312 W31 O2W2 88.6(11) . . ?
O31' W31 O3A3 170.1(11) . . ?
O318 W31 O3A3 87.2(10) . . ?
O313 W31 O3A3 75.7(11) . . ?
O312 W31 O3A3 75.6(10) . . ?
O2W2 W31 O3A3 84.1(10) . . ?
O32' W32 O323 96.0(13) . . ?
O32' W32 O324 102.6(13) . . ?
O323 W32 O324 87.8(12) . . ?
O32' W32 O3W3 104.5(12) . . ?
O323 W32 O3W3 159.4(11) . . ?
O324 W32 O3W3 89.6(11) . . ?
O32' W32 O312 99.2(12) . . ?
O323 W32 O312 86.5(11) . . ?
O324 W32 O312 158.0(11) . . ?
O3W3 W32 O312 88.3(10) . . ?
O32' W32 O3A3 168.9(12) . . ?
O323 W32 O3A3 75.6(11) . . ?
O324 W32 O3A3 84.6(10) . . ?
O3W3 W32 O3A3 83.8(10) . . ?
O312 W32 O3A3 73.4(9) . . ?
O33' W33 O339 102.8(13) . . ?
O33' W33 O336 101.0(12) . . ?
O339 W33 O336 92.2(12) . . ?
O33' W33 O313 101.4(12) . . ?
O339 W33 O313 86.4(12) . . ?
O336 W33 O313 157.3(11) . . ?
O33' W33 O323 98.7(13) . . ?
O339 W33 O323 157.8(12) . . ?
O336 W33 O323 88.9(11) . . ?
O313 W33 O323 84.1(11) . . ?
O33' W33 O3A3 169.2(11) . . ?
O339 W33 O3A3 86.0(11) . . ?
O336 W33 O3A3 84.7(10) . . ?
O313 W33 O3A3 72.6(10) . . ?
O323 W33 O3A3 72.0(10) . . ?
O34' W34 O4W3 101.5(13) . . ?
O34' W34 O345 101.8(13) . . ?
O4W3 W34 O345 95.9(11) . . ?
O34' W34 O324 104.5(13) . . ?
O4W3 W34 O324 89.5(11) . . ?
O345 W34 O324 151.5(12) . . ?
O34' W34 O346 96.6(13) . . ?
O4W3 W34 O346 161.2(12) . . ?
O345 W34 O346 85.0(11) . . ?
O324 W34 O346 81.2(11) . . ?
O34' W34 O2A3 165.3(12) . . ?
O4W3 W34 O2A3 92.3(10) . . ?
O345 W34 O2A3 71.3(10) . . ?
O324 W34 O2A3 80.6(10) . . ?
O346 W34 O2A3 70.2(10) . . ?
O2C3 W35 O3C3 104.6(12) . . ?
O2C3 W35 O357 99.8(12) . . ?
O3C3 W35 O357 92.3(11) . . ?
O2C3 W35 O345 99.0(12) . . ?
O3C3 W35 O345 94.7(11) . . ?
O357 W35 O345 157.6(11) . . ?
O2C3 W35 O356 96.6(11) . . ?
O3C3 W35 O356 158.8(11) . . ?
O357 W35 O356 84.0(11) . . ?
O345 W35 O356 81.8(11) . . ?
O2C3 W35 O2A3 167.1(11) . . ?
O3C3 W35 O2A3 87.3(10) . . ?
O357 W35 O2A3 84.6(10) . . ?
O345 W35 O2A3 74.5(10) . . ?
O356 W35 O2A3 71.6(9) . . ?
O36' W36 O346 98.4(14) . . ?
O36' W36 O356 103.3(13) . . ?
O346 W36 O356 91.7(12) . . ?
O36' W36 O369 101.5(14) . . ?
O346 W36 O369 158.3(12) . . ?
O356 W36 O369 92.0(11) . . ?
O36' W36 O336 99.2(13) . . ?
O346 W36 O336 83.8(12) . . ?
O356 W36 O336 157.5(11) . . ?
O369 W36 O336 84.6(11) . . ?
O36' W36 O2A3 172.9(13) . . ?
O346 W36 O2A3 75.9(11) . . ?
O356 W36 O2A3 72.9(10) . . ?
O369 W36 O2A3 84.8(10) . . ?
O336 W36 O2A3 84.6(9) . . ?
O37' W37 O1C3 103.5(13) . . ?
O37' W37 O357 99.8(13) . . ?
O1C3 W37 O357 92.7(12) . . ?
O37' W37 O378 98.1(13) . . ?
O1C3 W37 O378 92.6(11) . . ?
O357 W37 O378 159.6(11) . . ?
O37' W37 O379 97.6(12) . . ?
O1C3 W37 O379 158.8(10) . . ?
O357 W37 O379 86.0(11) . . ?
O378 W37 O379 82.0(11) . . ?
O37' W37 O1A3 167.3(12) . . ?
O1C3 W37 O1A3 86.6(10) . . ?
O357 W37 O1A3 87.3(10) . . ?
O378 W37 O1A3 73.4(9) . . ?
O379 W37 O1A3 72.2(9) . . ?
O38' W38 O3W2 103.1(13) . . ?
O38' W38 O378 96.0(13) . . ?
O3W2 W38 O378 96.1(12) . . ?
O38' W38 O389 92.1(13) . . ?
O3W2 W38 O389 163.6(12) . . ?
O378 W38 O389 88.1(12) . . ?
O38' W38 O318 104.6(12) . . ?
O3W2 W38 O318 88.1(11) . . ?
O378 W38 O318 157.5(11) . . ?
O389 W38 O318 82.2(11) . . ?
O38' W38 O1A3 162.0(11) . . ?
O3W2 W38 O1A3 93.1(10) . . ?
O378 W38 O1A3 74.3(10) . . ?
O389 W38 O1A3 72.7(10) . . ?
O318 W38 O1A3 83.4(9) . . ?
O39' W39 O379 98.7(14) . . ?
O39' W39 O389 101.9(14) . . ?
O379 W39 O389 94.6(12) . . ?
O39' W39 O369 100.4(14) . . ?
O379 W39 O369 89.0(12) . . ?
O389 W39 O369 156.6(12) . . ?
O39' W39 O339 101.4(13) . . ?
O379 W39 O339 159.4(12) . . ?
O389 W39 O339 85.4(11) . . ?
O369 W39 O339 83.2(11) . . ?
O39' W39 O1A3 172.2(12) . . ?
O379 W39 O1A3 74.9(10) . . ?
O389 W39 O1A3 74.7(10) . . ?
O369 W39 O1A3 84.0(10) . . ?
O339 W39 O1A3 85.3(10) . . ?
W31 O312 W32 118.6(12) . . ?
W31 O313 W33 120.3(14) . . ?
W31 O318 W38 146.0(15) . . ?
W32 O323 W33 121.1(14) . . ?
W32 O324 W34 144.9(15) . . ?
W33 O336 W36 146.6(14) . . ?
W33 O339 W39 147.9(17) . . ?
W34 O345 W35 122.3(14) . . ?
W36 O346 W34 122.4(15) . . ?
W36 O356 W35 120.8(13) . . ?
W37 O357 W35 144.3(16) . . ?
W36 O369 W39 157.0(16) . . ?
W38 O378 W37 118.9(14) . . ?
W39 O379 W37 119.1(13) . . ?
W39 O389 W38 121.1(15) . . ?
O1A4 As4 O2A4 96.7(12) . . ?
O1A4 As4 O3A4 97.9(12) . . ?
O2A4 As4 O3A4 100.5(11) . . ?
As4 O1A4 W42 119.1(15) . . ?
As4 O1A4 W43 135.1(15) . . ?
W42 O1A4 W43 91.7(10) . . ?
As4 O1A4 W41 117.9(14) . . ?
W42 O1A4 W41 91.7(9) . . ?
W43 O1A4 W41 90.6(10) . . ?
As4 O2A4 W45 117.2(13) . . ?
As4 O2A4 W46 134.5(14) . . ?
W45 O2A4 W46 91.8(9) . . ?
As4 O2A4 W44 121.4(13) . . ?
W45 O2A4 W44 90.9(9) . . ?
W46 O2A4 W44 90.0(9) . . ?
As4 O3A4 W47 115.7(11) . . ?
As4 O3A4 W48 120.6(11) . . ?
W47 O3A4 W48 93.8(8) . . ?
As4 O3A4 W49 131.7(12) . . ?
W47 O3A4 W49 94.4(8) . . ?
W48 O3A4 W49 92.0(8) . . ?
O41' W41 O2W4 103.9(13) . . ?
O41' W41 O418 102.2(13) . . ?
O2W4 W41 O418 85.6(12) . . ?
O41' W41 O413 97.1(13) . . ?
O2W4 W41 O413 158.9(12) . . ?
O418 W41 O413 88.0(12) . . ?
O41' W41 O412 99.8(13) . . ?
O2W4 W41 O412 92.4(13) . . ?
O418 W41 O412 157.8(12) . . ?
O413 W41 O412 86.1(13) . . ?
O41' W41 O1A4 168.5(12) . . ?
O2W4 W41 O1A4 86.2(11) . . ?
O418 W41 O1A4 83.9(11) . . ?
O413 W41 O1A4 73.2(11) . . ?
O412 W41 O1A4 73.9(11) . . ?
O42' W42 O424 104.9(14) . . ?
O42' W42 O1W3 102.2(13) . . ?
O424 W42 O1W3 87.5(12) . . ?
O42' W42 O423 97.3(14) . . ?
O424 W42 O423 91.8(12) . . ?
O1W3 W42 O423 160.1(12) . . ?
O42' W42 O412 95.8(14) . . ?
O424 W42 O412 159.3(13) . . ?
O1W3 W42 O412 88.9(12) . . ?
O423 W42 O412 84.8(12) . . ?
O42' W42 O1A4 168.7(13) . . ?
O424 W42 O1A4 84.7(11) . . ?
O1W3 W42 O1A4 84.0(11) . . ?
O423 W42 O1A4 76.1(11) . . ?
O412 W42 O1A4 74.7(11) . . ?
O43' W43 O436 100.3(15) . . ?
O43' W43 O439 100.8(15) . . ?
O436 W43 O439 89.4(13) . . ?
O43' W43 O413 100.2(14) . . ?
O436 W43 O413 158.8(13) . . ?
O439 W43 O413 92.4(13) . . ?
O43' W43 O423 97.6(14) . . ?
O436 W43 O423 89.4(13) . . ?
O439 W43 O423 161.5(12) . . ?
O413 W43 O423 82.1(12) . . ?
O43' W43 O1A4 169.8(13) . . ?
O436 W43 O1A4 85.0(12) . . ?
O439 W43 O1A4 88.0(11) . . ?
O413 W43 O1A4 73.9(11) . . ?
O423 W43 O1A4 73.6(10) . . ?
O44' W44 O2W3 104.5(14) . . ?
O44' W44 O445 97.3(13) . . ?
O2W3 W44 O445 98.9(12) . . ?
O44' W44 O424 107.3(13) . . ?
O2W3 W44 O424 84.6(12) . . ?
O445 W44 O424 153.5(13) . . ?
O44' W44 O446 91.7(13) . . ?
O2W3 W44 O446 161.7(12) . . ?
O445 W44 O446 87.1(12) . . ?
O424 W44 O446 82.6(12) . . ?
O44' W44 O2A4 163.1(12) . . ?
O2W3 W44 O2A4 91.2(11) . . ?
O445 W44 O2A4 73.7(11) . . ?
O424 W44 O2A4 79.9(10) . . ?
O446 W44 O2A4 73.8(10) . . ?
O45' W45 O2C4 103.8(14) . . ?
O45' W45 O457 102.8(13) . . ?
O2C4 W45 O457 94.0(12) . . ?
O45' W45 O445 96.3(14) . . ?
O2C4 W45 O445 91.6(13) . . ?
O457 W45 O445 158.3(11) . . ?
O45' W45 O456 97.7(13) . . ?
O2C4 W45 O456 158.2(12) . . ?
O457 W45 O456 83.8(12) . . ?
O445 W45 O456 83.3(12) . . ?
O45' W45 O2A4 167.3(12) . . ?
O2C4 W45 O2A4 85.4(11) . . ?
O457 W45 O2A4 85.0(10) . . ?
O445 W45 O2A4 74.5(11) . . ?
O456 W45 O2A4 72.9(10) . . ?
O46' W46 O456 99.5(14) . . ?
O46' W46 O446 100.7(14) . . ?
O456 W46 O446 93.7(13) . . ?
O46' W46 O469 98.5(14) . . ?
O456 W46 O469 88.8(13) . . ?
O446 W46 O469 160.0(12) . . ?
O46' W46 O436 100.2(14) . . ?
O456 W46 O436 159.7(13) . . ?
O446 W46 O436 87.4(12) . . ?
O469 W46 O436 83.6(12) . . ?
O46' W46 O2A4 173.8(13) . . ?
O456 W46 O2A4 75.7(11) . . ?
O446 W46 O2A4 76.0(11) . . ?
O469 W46 O2A4 85.5(10) . . ?
O436 W46 O2A4 84.9(10) . . ?
O47' W47 O1C4 106.7(12) . . ?
O47' W47 O457 100.1(13) . . ?
O1C4 W47 O457 94.6(11) . . ?
O47' W47 O478 97.9(13) . . ?
O1C4 W47 O478 94.7(11) . . ?
O457 W47 O478 156.4(11) . . ?
O47' W47 O479 94.3(12) . . ?
O1C4 W47 O479 159.0(10) . . ?
O457 W47 O479 81.8(11) . . ?
O478 W47 O479 81.8(11) . . ?
O47' W47 O3A4 163.8(12) . . ?
O1C4 W47 O3A4 87.4(10) . . ?
O457 W47 O3A4 86.4(10) . . ?
O478 W47 O3A4 72.4(10) . . ?
O479 W47 O3A4 71.7(9) . . ?
O3W4 W48 O48' 106.3(12) . . ?
O3W4 W48 O478 95.1(12) . . ?
O48' W48 O478 98.8(12) . . ?
O3W4 W48 O418 86.5(12) . . ?
O48' W48 O418 104.7(12) . . ?
O478 W48 O418 155.0(12) . . ?
O3W4 W48 O489 161.7(11) . . ?
O48' W48 O489 91.7(11) . . ?
O478 W48 O489 85.2(11) . . ?
O418 W48 O489 85.8(11) . . ?
O3W4 W48 O3A4 90.6(11) . . ?
O48' W48 O3A4 161.6(10) . . ?
O478 W48 O3A4 71.9(10) . . ?
O418 W48 O3A4 83.2(10) . . ?
O489 W48 O3A4 72.1(9) . . ?
O49' W49 O479 101.3(12) . . ?
O49' W49 O489 101.4(12) . . ?
O479 W49 O489 92.6(11) . . ?
O49' W49 O469 100.7(13) . . ?
O479 W49 O469 88.9(12) . . ?
O489 W49 O469 157.1(12) . . ?
O49' W49 O439 99.7(13) . . ?
O479 W49 O439 158.9(12) . . ?
O489 W49 O439 85.9(11) . . ?
O469 W49 O439 84.6(12) . . ?
O49' W49 O3A4 171.6(11) . . ?
O479 W49 O3A4 73.4(10) . . ?
O489 W49 O3A4 72.7(10) . . ?
O469 W49 O3A4 85.8(10) . . ?
O439 W49 O3A4 86.0(10) . . ?
W41 O412 W42 119.7(15) . . ?
W43 O413 W41 122.2(15) . . ?
W41 O418 W48 150.6(17) . . ?
W42 O423 W43 118.4(14) . . ?
W42 O424 W44 149.4(17) . . ?
W43 O436 W46 148.4(17) . . ?
W43 O439 W49 149.1(17) . . ?
W44 O445 W45 120.3(15) . . ?
W46 O446 W44 119.8(14) . . ?
W46 O456 W45 119.5(15) . . ?
W47 O457 W45 141.8(15) . . ?
W49 O469 W46 153.5(16) . . ?
W48 O478 W47 120.8(14) . . ?
W49 O479 W47 120.5(13) . . ?
W49 O489 W48 122.9(13) . . ?

loop_
_geom_bond_atom_site_label_1
_geom_bond_atom_site_label_2
_geom_bond_distance
_geom_bond_site_symmetry_2
_geom_bond_publ_flag
As1 O3A1 1.76(3) . ?
As1 O1A1 1.77(3) . ?
As1 O2A1 1.80(2) . ?
O1A1 W12 2.33(3) . ?
O1A1 W13 2.34(3) . ?
O1A1 W11 2.38(2) . ?
O2A1 W15 2.29(2) . ?
O2A1 W16 2.32(2) . ?
O2A1 W14 2.42(2) . ?
O3A1 W17 2.32(3) . ?
O3A1 W19 2.38(3) . ?
O3A1 W18 2.39(3) . ?
W11 O11' 1.66(3) . ?
W11 O1W4 1.82(3) . ?
W11 O118 1.90(3) . ?
W11 O112 1.92(3) . ?
W11 O113 1.99(3) . ?
W12 O12' 1.68(3) . ?
W12 O124 1.84(3) . ?
W12 O2W1 1.91(2) . ?
W12 O123 1.94(3) . ?
W12 O112 1.97(2) . ?
W13 O13' 1.70(3) . ?
W13 O139 1.83(3) . ?
W13 O136 1.86(2) . ?
W13 O113 1.88(3) . ?
W13 O123 1.94(3) . ?
W14 O14' 1.74(3) . ?
W14 O4W1 1.78(3) . ?
W14 O145 1.90(2) . ?
W14 O124 1.98(3) . ?
W14 O146 1.99(3) . ?
W15 O15' 1.66(3) . ?
W15 O1C1 1.77(3) . ?
W15 O157 1.88(3) . ?
W15 O145 1.94(3) . ?
W15 O156 2.11(3) . ?
W16 O16' 1.73(3) . ?
W16 O169 1.88(3) . ?
W16 O146 1.88(3) . ?
W16 O156 1.90(3) . ?
W16 O136 2.01(2) . ?
W17 O17' 1.69(3) . ?
W17 O2C1 1.72(3) . ?
W17 O178 1.90(3) . ?
W17 O157 1.93(3) . ?
W17 O179 2.10(3) . ?
W18 O18' 1.71(3) . ?
W18 O4W4 1.84(2) . ?
W18 O178 1.91(3) . ?
W18 O118 1.94(2) . ?
W18 O189 1.97(3) . ?
W19 O19' 1.72(3) . ?
W19 O179 1.86(3) . ?
W19 O189 1.89(3) . ?
W19 O169 1.94(3) . ?
W19 O139 2.00(3) . ?
As2 O2A2 1.75(2) . ?
As2 O1A2 1.76(3) . ?
As2 O3A2 1.79(3) . ?
O1A2 W22 2.33(3) . ?
O1A2 W23 2.36(3) . ?
O1A2 W21 2.38(3) . ?
O2A2 W25 2.29(2) . ?
O2A2 W26 2.40(2) . ?
O2A2 W24 2.41(2) . ?
O3A2 W27 2.25(3) . ?
O3A2 W29 2.36(3) . ?
O3A2 W28 2.39(3) . ?
W21 O21' 1.67(3) . ?
W21 O212 1.87(3) . ?
W21 O1W2 1.90(3) . ?
W21 O218 1.93(3) . ?
W21 O213 1.94(3) . ?
W22 O22' 1.70(2) . ?
W22 O224 1.85(2) . ?
W22 O3W1 1.90(3) . ?
W22 O223 1.95(3) . ?
W22 O212 2.02(3) . ?
W23 O23' 1.74(3) . ?
W23 O239 1.87(3) . ?
W23 O236 1.87(3) . ?
W23 O223 1.92(3) . ?
W23 O213 1.94(3) . ?
W24 O24' 1.70(3) . ?
W24 O1W1 1.80(3) . ?
W24 O245 1.93(2) . ?
W24 O224 1.99(2) . ?
W24 O246 2.01(3) . ?
W25 O2C2 1.69(3) . ?
W25 O3C2 1.79(3) . ?
W25 O257 1.92(3) . ?
W25 O245 1.95(3) . ?
W25 O256 2.11(3) . ?
W26 O26' 1.72(3) . ?
W26 O256 1.85(3) . ?
W26 O246 1.96(3) . ?
W26 O269 1.97(3) . ?
W26 O236 1.98(3) . ?
W27 O27' 1.69(3) . ?
W27 O1C2 1.77(2) . ?
W27 O257 1.89(3) . ?
W27 O278 2.00(3) . ?
W27 O279 2.07(3) . ?
W28 O28' 1.73(3) . ?
W28 O4W2 1.79(3) . ?
W28 O278 1.85(2) . ?
W28 O218 1.91(3) . ?
W28 O289 2.02(3) . ?
W29 O29' 1.72(3) . ?
W29 O279 1.85(3) . ?
W29 O269 1.86(3) . ?
W29 O289 1.88(3) . ?
W29 O239 1.95(3) . ?
W1 O6W1 1.72(3) . ?
W1 O5W1 1.76(2) . ?
W1 O2W1 1.91(3) . ?
W1 O3W1 1.94(3) . ?
W1 O4W1 2.09(3) . ?
W1 O1W1 2.13(3) . ?
W1 K1 3.598(11) . ?
O5W1 Ce1 2.50(2) . ?
O5W1 K1 2.81(2) . ?
O6W1 Ce2 2.52(3) . ?
O6W1 K1 2.84(3) . ?
W2 O5W2 1.73(2) . ?
W2 O6W2 1.80(3) . ?
W2 O2W2 1.91(2) . ?
W2 O1W2 1.92(3) . ?
W2 O4W2 2.09(3) . ?
W2 O3W2 2.13(3) . ?
W2 K1 3.646(12) . ?
O2W2 W31 1.94(2) . ?
O3W2 W38 1.78(3) . ?
O5W2 Ce2 2.46(2) . ?
O5W2 K1 2.94(3) . ?
O6W2 Ce3 2.46(3) . ?
O6W2 K1 2.88(3) . ?
W3 O5W3 1.75(3) . ?
W3 O6W3 1.78(3) . ?
W3 O1W3 1.92(3) . ?
W3 O3W3 1.92(2) . ?
W3 O4W3 2.10(2) . ?
W3 O2W3 2.12(3) . ?
W3 K1 3.601(11) . ?
O1W3 W42 1.89(3) . ?
O2W3 W44 1.76(3) . ?
O3W3 W32 1.90(2) . ?
O4W3 W34 1.82(3) . ?
O5W3 Ce4 2.49(3) . ?
O5W3 K1 2.82(3) . ?
O6W3 Ce3 2.45(3) . ?
O6W3 K1 2.87(3) . ?
W4 O5W4 1.71(3) . ?
W4 O6W4 1.74(2) . ?
W4 O2W4 1.96(3) . ?
W4 O1W4 2.02(3) . ?
W4 O4W4 2.07(2) . ?
W4 O3W4 2.14(3) . ?
W4 K1 3.721(12) . ?
O2W4 W41 1.85(3) . ?
O3W4 W48 1.74(3) . ?
O5W4 Ce1 2.51(3) . ?
O5W4 K1 2.97(3) . ?
O6W4 Ce4 2.47(2) . ?
O6W4 K1 2.89(3) . ?
K1 O13C 2.94(3) . ?
K1 O24C 3.05(3) . ?
Na1 O29W 2.11(6) . ?
Na1 O40W 2.55(8) . ?
Na1 O31W 2.57(7) 1_545 ?
Na2 O22W 2.30(6) 3_755 ?
Na2 O13W 2.36(5) 4_656 ?
Na2 O30W 2.37(6) . ?
Na2 O42W 2.43(7) 3_745 ?
Na2 O5W 2.51(5) 3_755 ?
Na2 O19W 2.56(6) . ?
O5W Na2 2.51(5) 3_755 ?
O13W Na2 2.36(5) 4 ?
O22W Na2 2.30(6) 3_755 ?
O31W Na1 2.57(7) 1_565 ?
O35W O52W 1.13(10) 4_656 ?
O42W Na2 2.43(7) 3_745 ?
O43W O51W 1.46(14) 4_656 ?
O51W O43W 1.46(14) 4 ?
O52W O35W 1.13(10) 4 ?
Ce1 O13C 2.32(3) . ?
Ce1 O1C1 2.44(3) . ?
Ce1 O2C1 2.47(3) . ?
Ce1 O3C1 2.48(3) . ?
Ce1 O5C1 2.63(3) . ?
Ce1 O4C1 2.68(4) . ?
O13C Ce3 2.37(3) . ?
Ce2 O24C 2.35(3) . ?
Ce2 O3C2 2.40(3) . ?
Ce2 O1C2 2.47(3) . ?
Ce2 O2C2 2.53(3) 3_655 ?
Ce2 O4C2 2.62(3) . ?
Ce2 O5C2 2.72(4) . ?
O24C Ce4 2.31(3) . ?
O2C2 Ce2 2.53(3) 3_655 ?
Ce3 O3C3 2.41(2) . ?
Ce3 O1C3 2.43(3) . ?
Ce3 O2C3 2.55(3) 3_755 ?
Ce3 O5C3 2.71(3) . ?
Ce3 O4C3 2.73(3) . ?
O1C3 W37 1.77(3) . ?
O2C3 W35 1.66(3) . ?
O2C3 Ce3 2.55(3) 3_755 ?
O3C3 W35 1.80(2) . ?
Ce4 O2C4 2.38(3) . ?
Ce4 O4C4 2.46(4) . ?
Ce4 O1C4 2.46(2) . ?
Ce4 O5C4 2.61(3) . ?
Ce4 O3C4 2.71(3) . ?
O1C4 W47 1.79(2) . ?
O2C4 W45 1.79(3) . ?
As3 O3A3 1.74(3) . ?
As3 O1A3 1.79(2) . ?
As3 O2A3 1.80(2) . ?
O1A3 W37 2.27(2) . ?
O1A3 W38 2.39(2) . ?
O1A3 W39 2.38(2) . ?
O2A3 W35 2.28(2) . ?
O2A3 W36 2.32(2) . ?
O2A3 W34 2.45(2) . ?
O3A3 W31 2.34(3) . ?
O3A3 W32 2.37(3) . ?
O3A3 W33 2.37(3) . ?
W31 O31' 1.69(3) . ?
W31 O318 1.86(3) . ?
W31 O313 1.87(3) . ?
W31 O312 1.93(3) . ?
W32 O32' 1.62(3) . ?
W32 O323 1.84(3) . ?
W32 O324 1.90(3) . ?
W32 O312 2.02(2) . ?
W33 O33' 1.69(3) . ?
W33 O339 1.80(3) . ?
W33 O336 1.87(3) . ?
W33 O313 2.01(3) . ?
W33 O323 2.05(3) . ?
W34 O34' 1.76(3) . ?
W34 O345 1.90(3) . ?
W34 O324 1.96(3) . ?
W34 O346 2.03(3) . ?
W35 O357 1.93(3) . ?
W35 O345 1.95(3) . ?
W35 O356 2.01(3) . ?
W36 O36' 1.70(3) . ?
W36 O346 1.86(3) . ?
W36 O356 1.88(3) . ?
W36 O369 1.89(3) . ?
W36 O336 1.99(2) . ?
W37 O37' 1.65(3) . ?
W37 O357 1.89(3) . ?
W37 O378 2.06(3) . ?
W37 O379 2.13(3) . ?
W38 O38' 1.68(3) . ?
W38 O378 1.85(3) . ?
W38 O389 2.01(3) . ?
W38 O318 2.01(2) . ?
W39 O39' 1.73(3) . ?
W39 O379 1.82(3) . ?
W39 O389 1.89(3) . ?
W39 O369 1.92(3) . ?
W39 O339 2.03(3) . ?
As4 O1A4 1.72(3) . ?
As4 O2A4 1.74(3) . ?
As4 O3A4 1.82(2) . ?
O1A4 W42 2.34(3) . ?
O1A4 W43 2.38(3) . ?
O1A4 W41 2.39(3) . ?
O2A4 W45 2.31(3) . ?
O2A4 W46 2.37(3) . ?
O2A4 W44 2.42(3) . ?
O3A4 W47 2.25(2) . ?
O3A4 W48 2.34(2) . ?
O3A4 W49 2.40(2) . ?
W41 O41' 1.69(3) . ?
W41 O418 1.91(3) . ?
W41 O413 1.95(3) . ?
W41 O412 1.95(3) . ?
W42 O42' 1.72(3) . ?
W42 O424 1.85(3) . ?
W42 O423 1.92(3) . ?
W42 O412 1.97(3) . ?
W43 O43' 1.73(3) . ?
W43 O436 1.82(3) . ?
W43 O439 1.86(3) . ?
W43 O413 1.92(3) . ?
W43 O423 2.02(3) . ?
W44 O44' 1.69(3) . ?
W44 O445 1.89(3) . ?
W44 O424 1.96(3) . ?
W44 O446 1.99(3) . ?
W45 O45' 1.67(3) . ?
W45 O457 1.96(3) . ?
W45 O445 2.00(3) . ?
W45 O456 2.07(3) . ?
W46 O46' 1.74(3) . ?
W46 O456 1.81(3) . ?
W46 O446 1.93(3) . ?
W46 O469 1.97(3) . ?
W46 O436 2.03(3) . ?
W47 O47' 1.74(3) . ?
W47 O457 1.90(3) . ?
W47 O478 1.97(3) . ?
W47 O479 2.11(3) . ?
W48 O48' 1.75(3) . ?
W48 O478 1.88(3) . ?
W48 O418 1.91(3) . ?
W48 O489 2.00(3) . ?
W49 O49' 1.75(3) . ?
W49 O479 1.81(3) . ?
W49 O489 1.88(2) . ?
W49 O469 1.89(3) . ?
W49 O439 1.96(3) . ?
